data_7110212
loop_
_publ_author_name
'Peng Cui'
'Thomas P. Spaniol'
'Laurent Maron'
'Jun Okuda'

_publ_section_title
;
 An ion pair scandium hydride supported by a dianionic (NNNN)-type
 macrocycle ligand
;
_journal_name_full Chem.Commun.
_journal_page_first 424
_journal_paper_doi 10.1039/c3cc47805j
_journal_volume 50
_journal_year 2014
_chemical_formula_moiety 'C30 H68 N12 Sc3, C30 H70 N12 Sc3, C6 H14'
_chemical_formula_sum 'C66 H152 N24 Sc6'
_chemical_formula_weight 1551.88
_chemical_name_systematic
;
 ?
;
_space_group_IT_number 14
_symmetry_cell_setting monoclinic
_symmetry_space_group_name_Hall '-P 2ybc'
_symmetry_space_group_name_H-M 'P 1 21/c 1'
_atom_sites_solution_hydrogens geom
_atom_sites_solution_primary direct
_atom_sites_solution_secondary difmap
_audit_creation_method SHELXL-97
_cell_angle_alpha 90.00
_cell_angle_beta 125.387(2)
_cell_angle_gamma 90.00
_cell_formula_units_Z 4
_cell_length_a 18.0667(9)
_cell_length_b 19.2883(10)
_cell_length_c 28.4424(11)
_cell_measurement_reflns_used 4724
_cell_measurement_temperature 100(2)
_cell_measurement_theta_max 20.89
_cell_measurement_theta_min 2.26
_cell_volume 8080.4(7)
_computing_cell_refinement 'Bruker SAINT'
_computing_data_collection 'Bruker APEX'
_computing_data_reduction 'Bruker SAINT'
_computing_molecular_graphics 'ORTEP-III (Farrugia, 1999)'
_computing_structure_refinement 'SHELXL-97 (Sheldrick, 1997)'
_computing_structure_solution 'SIR-92 (Altomare 1992)'
_diffrn_ambient_temperature 100(2)
_diffrn_measured_fraction_theta_full 0.998
_diffrn_measured_fraction_theta_max 0.998
_diffrn_measurement_device_type 'Bruker APEX-I CCD'
_diffrn_measurement_method '\w scans'
_diffrn_radiation_monochromator 'multilayer optics'
_diffrn_radiation_source microsource
_diffrn_radiation_type MoK\a
_diffrn_radiation_wavelength 0.71073
_diffrn_reflns_av_R_equivalents 0.0935
_diffrn_reflns_av_sigmaI/netI 0.0755
_diffrn_reflns_limit_h_max 21
_diffrn_reflns_limit_h_min -21
_diffrn_reflns_limit_k_max 23
_diffrn_reflns_limit_k_min -23
_diffrn_reflns_limit_l_max 33
_diffrn_reflns_limit_l_min -33
_diffrn_reflns_number 86450
_diffrn_reflns_theta_full 25.10
_diffrn_reflns_theta_max 25.10
_diffrn_reflns_theta_min 1.48
_exptl_absorpt_coefficient_mu 0.529
_exptl_absorpt_correction_T_max 0.9296
_exptl_absorpt_correction_T_min 0.8617
_exptl_absorpt_correction_type multi-scan
_exptl_absorpt_process_details 'Sadabs Bruker'
_exptl_crystal_colour colourless
_exptl_crystal_density_diffrn 1.276
_exptl_crystal_density_method 'not measured'
_exptl_crystal_description block
_exptl_crystal_F_000 3368
_exptl_crystal_size_max 0.29
_exptl_crystal_size_mid 0.23
_exptl_crystal_size_min 0.14
_refine_diff_density_max 1.275
_refine_diff_density_min -0.762
_refine_diff_density_rms 0.077
_refine_ls_extinction_method none
_refine_ls_goodness_of_fit_ref 1.039
_refine_ls_hydrogen_treatment mixed
_refine_ls_matrix_type full
_refine_ls_number_parameters 892
_refine_ls_number_reflns 14355
_refine_ls_number_restraints 27
_refine_ls_restrained_S_all 1.059
_refine_ls_R_factor_all 0.0793
_refine_ls_R_factor_gt 0.0526
_refine_ls_shift/su_max 0.001
_refine_ls_shift/su_mean 0.000
_refine_ls_structure_factor_coef Fsqd
_refine_ls_weighting_details 'calc w=1/[\s^2^(Fo^2^)+(0.0599P)^2^+2.0618P] where P=(Fo^2^+2Fc^2^)/3'
_refine_ls_weighting_scheme calc
_refine_ls_wR_factor_gt 0.1250
_refine_ls_wR_factor_ref 0.1414
_reflns_number_gt 10391
_reflns_number_total 14355
_reflns_threshold_expression >2sigma(I)
_cod_data_source_file c3cc47805j.txt
_cod_data_source_block 2
_cod_original_sg_symbol_Hall '-P 2YBC'
_cod_original_sg_symbol_H-M 'P 1 21/C 1'
_cod_database_code 7110212

loop_
_symmetry_equiv_pos_as_xyz
'x, y, z'
'-x, y+1/2, -z+1/2'
'-x, -y, -z'
'x, -y-1/2, z-1/2'

loop_
_atom_site_label
_atom_site_type_symbol
_atom_site_fract_x
_atom_site_fract_y
_atom_site_fract_z
_atom_site_U_iso_or_equiv
_atom_site_adp_type
_atom_site_occupancy
_atom_site_symmetry_multiplicity
_atom_site_calc_flag
_atom_site_refinement_flags
_atom_site_disorder_assembly
_atom_site_disorder_group
Sc1 Sc 0.60216(4) 0.44848(3) 0.69418(3) 0.01610(16) Uani 1 1 d . A .
Sc2 Sc 0.47609(4) 0.49608(3) 0.73752(3) 0.01514(16) Uani 1 1 d . A .
Sc3 Sc 0.56718(4) 0.61338(3) 0.70399(3) 0.01646(16) Uani 1 1 d . A .
H1 H 0.612(2) 0.5192(17) 0.7567(14) 0.020 Uiso 1 1 d . . .
H2 H 0.486(2) 0.5198(17) 0.6665(14) 0.020 Uiso 1 1 d . . .
N1 N 0.5261(2) 0.39895(14) 0.72387(13) 0.0200(7) Uani 1 1 d . . .
N2 N 0.7238(2) 0.39483(15) 0.78309(12) 0.0216(7) Uani 1 1 d . . .
N3 N 0.6608(2) 0.37398(16) 0.67198(13) 0.0233(7) Uani 1 1 d . . .
N4 N 0.4783(2) 0.38628(16) 0.60599(13) 0.0250(7) Uani 1 1 d . . .
N5 N 0.4833(2) 0.61196(14) 0.73815(12) 0.0189(7) Uani 1 1 d . . .
N6 N 0.3165(2) 0.53413(17) 0.66176(15) 0.0347(9) Uani 1 1 d . . .
N7 N 0.3954(2) 0.45461(16) 0.76031(13) 0.0252(7) Uani 1 1 d . . .
N8 N 0.5518(2) 0.52227(16) 0.83936(13) 0.0241(7) Uani 1 1 d . . .
N9 N 0.6479(2) 0.55047(15) 0.68248(13) 0.0242(7) Uani 1 1 d . . .
N10 N 0.4889(2) 0.63387(16) 0.60051(13) 0.0339(9) Uani 1 1 d . . .
N11 N 0.5734(2) 0.71940(15) 0.69289(13) 0.0256(7) Uani 1 1 d . . .
N12 N 0.7189(2) 0.65199(16) 0.77861(13) 0.0260(7) Uani 1 1 d . . .
C1 C 0.6134(3) 0.3333(2) 0.61977(16) 0.0277(9) Uani 1 1 d . . .
H1A H 0.6078 0.2848 0.6288 0.033 Uiso 1 1 calc R . .
H1B H 0.6484 0.3330 0.6030 0.033 Uiso 1 1 calc R . .
C2 C 0.5213(3) 0.3627(2) 0.57724(17) 0.0327(10) Uani 1 1 d . . .
H2A H 0.5262 0.4023 0.5571 0.039 Uiso 1 1 calc R . .
H2B H 0.4825 0.3270 0.5481 0.039 Uiso 1 1 calc R . .
C3 C 0.4651(3) 0.3283(2) 0.63484(18) 0.0342(10) Uani 1 1 d . . .
H3A H 0.5194 0.2980 0.6547 0.041 Uiso 1 1 calc R . .
H3B H 0.4122 0.3000 0.6056 0.041 Uiso 1 1 calc R . .
C4 C 0.4493(3) 0.3564(2) 0.67845(18) 0.0308(10) Uani 1 1 d . . .
H4A H 0.3934 0.3849 0.6580 0.037 Uiso 1 1 calc R . .
H4B H 0.4397 0.3171 0.6968 0.037 Uiso 1 1 calc R . .
C5 C 0.5882(3) 0.3616(2) 0.77875(18) 0.0330(10) Uani 1 1 d . . .
H5A H 0.5557 0.3214 0.7804 0.040 Uiso 1 1 calc R . .
H5B H 0.6053 0.3928 0.8112 0.040 Uiso 1 1 calc R . .
C6 C 0.6736(3) 0.3362(2) 0.78629(18) 0.0333(10) Uani 1 1 d . . .
H6A H 0.7130 0.3128 0.8241 0.040 Uiso 1 1 calc R . .
H6B H 0.6575 0.3020 0.7558 0.040 Uiso 1 1 calc R . .
C7 C 0.7912(3) 0.3701(2) 0.77210(17) 0.0320(10) Uani 1 1 d . . .
H7A H 0.8283 0.4098 0.7748 0.038 Uiso 1 1 calc R . .
H7B H 0.8324 0.3358 0.8019 0.038 Uiso 1 1 calc R . .
C8 C 0.7445(3) 0.3379(2) 0.71408(16) 0.0310(10) Uani 1 1 d . . .
H8A H 0.7853 0.3388 0.7015 0.037 Uiso 1 1 calc R . .
H8B H 0.7307 0.2888 0.7163 0.037 Uiso 1 1 calc R . .
C9 C 0.7767(3) 0.4310(2) 0.83878(16) 0.0347(10) Uani 1 1 d . . .
H9A H 0.7356 0.4571 0.8441 0.052 Uiso 1 1 calc R . .
H9B H 0.8195 0.4629 0.8395 0.052 Uiso 1 1 calc R . .
H9C H 0.8104 0.3970 0.8699 0.052 Uiso 1 1 calc R . .
C10 C 0.3881(3) 0.4135(3) 0.55982(19) 0.0462(12) Uani 1 1 d . . .
H10A H 0.3948 0.4479 0.5371 0.069 Uiso 1 1 calc R . .
H10B H 0.3600 0.4354 0.5770 0.069 Uiso 1 1 calc R . .
H10C H 0.3496 0.3754 0.5347 0.069 Uiso 1 1 calc R . .
C11A C 0.3936(4) 0.6454(3) 0.7076(3) 0.0261(16) Uiso 0.66 1 d P A 1
H11A H 0.3732 0.6462 0.7333 0.031 Uiso 0.66 1 calc PR A 1
H11B H 0.3992 0.6940 0.6989 0.031 Uiso 0.66 1 calc PR A 1
C12A C 0.3258(5) 0.6105(3) 0.6545(3) 0.0379(16) Uiso 0.66 1 d P A 1
H12A H 0.3417 0.6160 0.6267 0.045 Uiso 0.66 1 calc PR A 1
H12B H 0.2663 0.6332 0.6377 0.045 Uiso 0.66 1 calc PR A 1
C13A C 0.2673(4) 0.5203(3) 0.6890(3) 0.0257(13) Uiso 0.66 1 d P A 1
H13A H 0.2008 0.5214 0.6597 0.031 Uiso 0.66 1 calc PR A 1
H13B H 0.2838 0.5552 0.7191 0.031 Uiso 0.66 1 calc PR A 1
C14A C 0.2986(5) 0.4474(4) 0.7156(3) 0.0247(19) Uiso 0.66 1 d P A 1
H14A H 0.2661 0.4322 0.7323 0.030 Uiso 0.66 1 calc PR A 1
H14B H 0.2875 0.4133 0.6861 0.030 Uiso 0.66 1 calc PR A 1
C11B C 0.3996(8) 0.6439(6) 0.6906(6) 0.027(3) Uiso 0.34 1 d P A 2
H11C H 0.3969 0.6415 0.6549 0.032 Uiso 0.34 1 calc PR A 2
H11D H 0.3977 0.6932 0.6994 0.032 Uiso 0.34 1 calc PR A 2
C12B C 0.3156(8) 0.6037(6) 0.6817(5) 0.026(3) Uiso 0.34 1 d P A 2
H12C H 0.3214 0.6012 0.7185 0.031 Uiso 0.34 1 calc PR A 2
H12D H 0.2582 0.6277 0.6528 0.031 Uiso 0.34 1 calc PR A 2
C13B C 0.2591(13) 0.4807(10) 0.6658(8) 0.080(6) Uiso 0.34 1 d P A 2
H13C H 0.1968 0.4989 0.6469 0.096 Uiso 0.34 1 calc PR A 2
H13D H 0.2556 0.4381 0.6452 0.096 Uiso 0.34 1 calc PR A 2
C14B C 0.2962(11) 0.4642(9) 0.7242(7) 0.037(5) Uiso 0.34 1 d P A 2
H14C H 0.2674 0.4211 0.7252 0.044 Uiso 0.34 1 calc PR A 2
H14D H 0.2808 0.5018 0.7409 0.044 Uiso 0.34 1 calc PR A 2
C15 C 0.4164(3) 0.4589(2) 0.81724(17) 0.0302(10) Uani 1 1 d . A .
H15A H 0.3985 0.4152 0.8264 0.036 Uiso 1 1 calc R . .
H15B H 0.3814 0.4973 0.8188 0.036 Uiso 1 1 calc R . .
C16 C 0.5151(3) 0.4711(2) 0.86065(17) 0.0305(10) Uani 1 1 d . A .
H16A H 0.5481 0.4267 0.8695 0.037 Uiso 1 1 calc R . .
H16B H 0.5254 0.4888 0.8967 0.037 Uiso 1 1 calc R . .
C17 C 0.5152(3) 0.59194(19) 0.83454(16) 0.0296(9) Uani 1 1 d . A .
H17A H 0.5453 0.6126 0.8734 0.035 Uiso 1 1 calc R . .
H17B H 0.4493 0.5889 0.8168 0.035 Uiso 1 1 calc R . .
C18 C 0.5314(3) 0.63748(19) 0.79767(17) 0.0301(9) Uani 1 1 d . A .
H18A H 0.5108 0.6852 0.7971 0.036 Uiso 1 1 calc R . .
H18B H 0.5973 0.6393 0.8152 0.036 Uiso 1 1 calc R . .
C19A C 0.2654(5) 0.5049(4) 0.6030(3) 0.0337(16) Uiso 0.66 1 d P A 1
H19A H 0.2580 0.4548 0.6048 0.051 Uiso 0.66 1 calc PR A 1
H19B H 0.2988 0.5135 0.5861 0.051 Uiso 0.66 1 calc PR A 1
H19C H 0.2055 0.5269 0.5792 0.051 Uiso 0.66 1 calc PR A 1
C19B C 0.2756(12) 0.5385(9) 0.6002(7) 0.060(5) Uiso 0.34 1 d P A 2
H19D H 0.2728 0.4921 0.5852 0.090 Uiso 0.34 1 calc PR A 2
H19E H 0.3124 0.5688 0.5937 0.090 Uiso 0.34 1 calc PR A 2
H19F H 0.2141 0.5574 0.5803 0.090 Uiso 0.34 1 calc PR A 2
C20 C 0.6509(3) 0.5220(2) 0.88308(16) 0.0290(9) Uani 1 1 d . A .
H20A H 0.6800 0.5510 0.8698 0.044 Uiso 1 1 calc R . .
H20B H 0.6738 0.4744 0.8890 0.044 Uiso 1 1 calc R . .
H20C H 0.6648 0.5404 0.9195 0.044 Uiso 1 1 calc R . .
C21 C 0.6500(3) 0.7635(2) 0.73103(16) 0.0305(9) Uani 1 1 d . A .
H21A H 0.6287 0.8075 0.7374 0.037 Uiso 1 1 calc R . .
H21B H 0.6825 0.7746 0.7135 0.037 Uiso 1 1 calc R . .
C22 C 0.7124(3) 0.72748(19) 0.78711(16) 0.0291(9) Uani 1 1 d . A .
H22A H 0.6901 0.7336 0.8115 0.035 Uiso 1 1 calc R . .
H22B H 0.7735 0.7486 0.8075 0.035 Uiso 1 1 calc R . .
C23 C 0.7629(3) 0.6402(2) 0.74865(19) 0.0340(10) Uani 1 1 d . A .
H23A H 0.8290 0.6485 0.7756 0.041 Uiso 1 1 calc R . .
H23B H 0.7380 0.6729 0.7160 0.041 Uiso 1 1 calc R . .
C24 C 0.7457(3) 0.5650(2) 0.7262(2) 0.0379(11) Uani 1 1 d . A .
H24A H 0.7792 0.5565 0.7089 0.046 Uiso 1 1 calc R . .
H24B H 0.7695 0.5327 0.7590 0.046 Uiso 1 1 calc R . .
C25 C 0.6213(4) 0.5645(2) 0.62391(19) 0.0495(13) Uani 1 1 d . A .
H25A H 0.5866 0.5244 0.5990 0.059 Uiso 1 1 calc R B 1
H25B H 0.6768 0.5693 0.6250 0.059 Uiso 1 1 calc R B 1
C26A C 0.5631(4) 0.6306(3) 0.5967(3) 0.0349(15) Uiso 0.66 1 d P A 1
H26A H 0.6022 0.6717 0.6161 0.042 Uiso 0.66 1 calc PR A 1
H26B H 0.5402 0.6326 0.5556 0.042 Uiso 0.66 1 calc PR A 1
C27A C 0.4480(4) 0.7056(3) 0.5906(3) 0.0388(16) Uiso 0.66 1 d P A 1
H27A H 0.3962 0.7047 0.5937 0.047 Uiso 0.66 1 calc PR A 1
H27B H 0.4263 0.7230 0.5518 0.047 Uiso 0.66 1 calc PR A 1
C28A C 0.5240(6) 0.7520(4) 0.6375(4) 0.033(3) Uiso 0.66 1 d P A 1
H28A H 0.5662 0.7636 0.6272 0.039 Uiso 0.66 1 calc PR A 1
H28B H 0.4973 0.7959 0.6394 0.039 Uiso 0.66 1 calc PR A 1
C26B C 0.5383(8) 0.5796(7) 0.5852(5) 0.031(3) Uiso 0.34 1 d P A 2
H26C H 0.5030 0.5360 0.5731 0.037 Uiso 0.34 1 calc PR A 2
H26D H 0.5346 0.5976 0.5513 0.037 Uiso 0.34 1 calc PR A 2
C27B C 0.5198(9) 0.7055(6) 0.5966(5) 0.033(3) Uiso 0.34 1 d P A 2
H27C H 0.4836 0.7221 0.5562 0.039 Uiso 0.34 1 calc PR A 2
H27D H 0.5847 0.7050 0.6114 0.039 Uiso 0.34 1 calc PR A 2
C28B C 0.5042(11) 0.7536(7) 0.6353(6) 0.017(4) Uiso 0.34 1 d P A 2
H28C H 0.5190 0.8027 0.6343 0.021 Uiso 0.34 1 calc PR A 2
H28D H 0.4416 0.7499 0.6247 0.021 Uiso 0.34 1 calc PR A 2
C29 C 0.7765(3) 0.6214(2) 0.83691(16) 0.0317(10) Uani 1 1 d . A .
H29A H 0.7771 0.5708 0.8338 0.048 Uiso 1 1 calc R . .
H29B H 0.7520 0.6337 0.8588 0.048 Uiso 1 1 calc R . .
H29C H 0.8384 0.6393 0.8568 0.048 Uiso 1 1 calc R . .
C30A C 0.4122(5) 0.5895(4) 0.5555(3) 0.052(2) Uiso 0.66 1 d P A 1
H30A H 0.3599 0.5955 0.5571 0.078 Uiso 0.66 1 calc PR A 1
H30B H 0.4311 0.5407 0.5627 0.078 Uiso 0.66 1 calc PR A 1
H30C H 0.3955 0.6031 0.5173 0.078 Uiso 0.66 1 calc PR A 1
C30B C 0.3943(8) 0.6243(6) 0.5575(5) 0.025(3) Uiso 0.34 1 d P A 2
H30D H 0.3598 0.6581 0.5633 0.038 Uiso 0.34 1 calc PR A 2
H30E H 0.3768 0.5773 0.5605 0.038 Uiso 0.34 1 calc PR A 2
H30F H 0.3812 0.6309 0.5192 0.038 Uiso 0.34 1 calc PR A 2
Sc4 Sc 0.20293(4) 0.53823(3) 0.91956(3) 0.01511(16) Uani 1 1 d . . .
H3 H 0.219(2) 0.4473(16) 0.9638(14) 0.018 Uiso 1 1 d . . .
H4 H 0.097(2) 0.4707(16) 0.8752(14) 0.018 Uiso 1 1 d . . .
Sc5 Sc 0.16232(4) 0.38168(3) 0.89651(3) 0.01343(15) Uani 1 1 d . . .
Sc6 Sc 0.08039(4) 0.24582(3) 0.90466(3) 0.01563(16) Uani 1 1 d . . .
H5 H 0.047(2) 0.3441(17) 0.8790(14) 0.019 Uiso 1 1 d . . .
H6 H 0.175(2) 0.3163(17) 0.9516(14) 0.019 Uiso 1 1 d . . .
N13 N 0.2888(2) 0.59201(15) 0.99959(12) 0.0205(7) Uani 1 1 d . . .
N14 N 0.1033(2) 0.57476(15) 0.94794(12) 0.0207(7) Uani 1 1 d . . .
N15 N 0.11303(19) 0.61113(14) 0.85409(12) 0.0187(7) Uani 1 1 d . . .
N16 N 0.30243(19) 0.62817(15) 0.90679(12) 0.0196(7) Uani 1 1 d . . .
N17 N 0.24890(18) 0.45810(14) 0.88432(12) 0.0160(6) Uani 1 1 d . . .
N18 N 0.31589(18) 0.33150(14) 0.95088(11) 0.0155(6) Uani 1 1 d . . .
N19 N 0.14610(19) 0.27132(14) 0.85885(11) 0.0161(6) Uani 1 1 d . . .
N20 N 0.07836(19) 0.39780(14) 0.79237(12) 0.0176(6) Uani 1 1 d . . .
N21 N 0.1655(2) 0.17007(14) 0.96920(12) 0.0196(7) Uani 1 1 d . . .
N22 N 0.0313(2) 0.12991(16) 0.85083(13) 0.0273(8) Uani 1 1 d . . .
N23 N -0.0571(2) 0.22534(16) 0.87336(13) 0.0260(7) Uani 1 1 d . . .
N24 N 0.0726(2) 0.27358(15) 0.98493(13) 0.0222(7) Uani 1 1 d . . .
C31 C 0.2488(3) 0.63077(19) 1.02288(15) 0.0252(9) Uani 1 1 d . . .
H31A H 0.2321 0.6777 1.0057 0.030 Uiso 1 1 calc R . .
H31B H 0.2932 0.6357 1.0651 0.030 Uiso 1 1 calc R . .
C32 C 0.1651(3) 0.5932(2) 1.00954(15) 0.0255(9) Uani 1 1 d . . .
H32A H 0.1837 0.5505 1.0331 0.031 Uiso 1 1 calc R . .
H32B H 0.1325 0.6232 1.0202 0.031 Uiso 1 1 calc R . .
C33 C 0.0545(2) 0.63567(18) 0.91099(15) 0.0223(8) Uani 1 1 d . . .
H33A H 0.0931 0.6775 0.9279 0.027 Uiso 1 1 calc R . .
H33B H -0.0018 0.6437 0.9085 0.027 Uiso 1 1 calc R . .
C34 C 0.0311(2) 0.62238(18) 0.85073(15) 0.0215(8) Uani 1 1 d . . .
H34A H -0.0087 0.5812 0.8336 0.026 Uiso 1 1 calc R . .
H34B H -0.0022 0.6627 0.8256 0.026 Uiso 1 1 calc R . .
C35 C 0.1466(2) 0.67604(18) 0.84803(15) 0.0227(8) Uani 1 1 d . . .
H35A H 0.1579 0.7086 0.8784 0.027 Uiso 1 1 calc R . .
H35B H 0.1004 0.6969 0.8101 0.027 Uiso 1 1 calc R . .
C36 C 0.2327(2) 0.66470(19) 0.85284(15) 0.0228(8) Uani 1 1 d . . .
H36A H 0.2193 0.6372 0.8194 0.027 Uiso 1 1 calc R . .
H36B H 0.2571 0.7101 0.8516 0.027 Uiso 1 1 calc R . .
C37 C 0.3404(2) 0.67271(18) 0.95805(15) 0.0230(8) Uani 1 1 d . . .
H37A H 0.2944 0.7069 0.9515 0.028 Uiso 1 1 calc R . .
H37B H 0.3939 0.6983 0.9657 0.028 Uiso 1 1 calc R . .
C38 C 0.3681(2) 0.62649(19) 1.00938(15) 0.0247(9) Uani 1 1 d . . .
H38A H 0.4125 0.5914 1.0148 0.030 Uiso 1 1 calc R . .
H38B H 0.3975 0.6549 1.0448 0.030 Uiso 1 1 calc R . .
C39 C 0.0379(3) 0.52274(19) 0.94101(18) 0.0286(9) Uani 1 1 d . . .
H39A H 0.0041 0.5418 0.9553 0.043 Uiso 1 1 calc R . .
H39B H 0.0706 0.4810 0.9630 0.043 Uiso 1 1 calc R . .
H39C H -0.0046 0.5109 0.9001 0.043 Uiso 1 1 calc R . .
C40 C 0.3771(2) 0.6081(2) 0.90298(17) 0.0266(9) Uani 1 1 d . . .
H40A H 0.4014 0.6494 0.8963 0.040 Uiso 1 1 calc R . .
H40B H 0.3546 0.5755 0.8709 0.040 Uiso 1 1 calc R . .
H40C H 0.4252 0.5859 0.9391 0.040 Uiso 1 1 calc R . .
C41 C 0.3461(2) 0.44306(17) 0.92358(15) 0.0180(8) Uani 1 1 d . . .
H41A H 0.3702 0.4630 0.9620 0.022 Uiso 1 1 calc R . .
H41B H 0.3783 0.4652 0.9088 0.022 Uiso 1 1 calc R . .
C42 C 0.3640(2) 0.36561(18) 0.92946(15) 0.0191(8) Uani 1 1 d . . .
H42A H 0.3432 0.3459 0.8915 0.023 Uiso 1 1 calc R . .
H42B H 0.4300 0.3570 0.9566 0.023 Uiso 1 1 calc R . .
C43 C 0.3055(2) 0.25644(17) 0.93914(15) 0.0193(8) Uani 1 1 d . . .
H43A H 0.2898 0.2335 0.9634 0.023 Uiso 1 1 calc R . .
H43B H 0.3639 0.2370 0.9496 0.023 Uiso 1 1 calc R . .
C44 C 0.2323(2) 0.24131(18) 0.87623(15) 0.0201(8) Uani 1 1 d . . .
H44A H 0.2504 0.2607 0.8521 0.024 Uiso 1 1 calc R . .
H44B H 0.2254 0.1905 0.8701 0.024 Uiso 1 1 calc R . .
C45 C 0.0819(2) 0.27074(18) 0.79588(14) 0.0205(8) Uani 1 1 d . . .
H45A H 0.0192 0.2683 0.7853 0.025 Uiso 1 1 calc R . .
H45B H 0.0925 0.2288 0.7804 0.025 Uiso 1 1 calc R . .
C46 C 0.0914(2) 0.33462(18) 0.76871(14) 0.0208(8) Uani 1 1 d . . .
H46A H 0.1524 0.3353 0.7766 0.025 Uiso 1 1 calc R . .
H46B H 0.0456 0.3332 0.7264 0.025 Uiso 1 1 calc R . .
C47 C 0.1173(2) 0.45919(18) 0.78302(14) 0.0190(8) Uani 1 1 d . . .
H47A H 0.0921 0.5018 0.7882 0.023 Uiso 1 1 calc R . .
H47B H 0.0997 0.4587 0.7429 0.023 Uiso 1 1 calc R . .
C48 C 0.2196(2) 0.46050(18) 0.82440(14) 0.0192(8) Uani 1 1 d . . .
H48A H 0.2452 0.4203 0.8167 0.023 Uiso 1 1 calc R . .
H48B H 0.2431 0.5033 0.8181 0.023 Uiso 1 1 calc R . .
C49 C 0.3667(2) 0.34117(19) 1.01375(14) 0.0216(8) Uani 1 1 d . . .
H49A H 0.3320 0.3213 1.0272 0.032 Uiso 1 1 calc R . .
H49B H 0.3762 0.3908 1.0228 0.032 Uiso 1 1 calc R . .
H49C H 0.4256 0.3178 1.0331 0.032 Uiso 1 1 calc R . .
C50 C -0.0195(2) 0.4103(2) 0.76397(16) 0.0252(9) Uani 1 1 d . . .
H50A H -0.0491 0.4190 0.7228 0.038 Uiso 1 1 calc R . .
H50B H -0.0275 0.4506 0.7816 0.038 Uiso 1 1 calc R . .
H50C H -0.0469 0.3694 0.7687 0.038 Uiso 1 1 calc R . .
C51 C 0.1583(3) 0.09930(19) 0.94902(17) 0.0317(10) Uani 1 1 d . . .
H51A H 0.1781 0.0665 0.9811 0.038 Uiso 1 1 calc R . .
H51B H 0.1989 0.0934 0.9365 0.038 Uiso 1 1 calc R . .
C52 C 0.0616(3) 0.0827(2) 0.89921(17) 0.0328(10) Uani 1 1 d . . .
H52A H 0.0582 0.0343 0.8866 0.039 Uiso 1 1 calc R . .
H52B H 0.0211 0.0872 0.9119 0.039 Uiso 1 1 calc R . .
C53 C -0.0703(3) 0.1343(2) 0.81207(18) 0.0400(11) Uani 1 1 d . . .
H53A H -0.0890 0.1619 0.7775 0.048 Uiso 1 1 calc R . .
H53B H -0.0958 0.0871 0.7991 0.048 Uiso 1 1 calc R . .
C54 C -0.1084(3) 0.1665(2) 0.84106(19) 0.0407(11) Uani 1 1 d . . .
H54A H -0.1721 0.1805 0.8118 0.049 Uiso 1 1 calc R . .
H54B H -0.1082 0.1322 0.8670 0.049 Uiso 1 1 calc R . .
C55 C -0.0848(3) 0.2523(2) 0.90923(18) 0.0407(12) Uani 1 1 d . . .
H55A H -0.1399 0.2275 0.8997 0.049 Uiso 1 1 calc R . .
H55B H -0.1000 0.3021 0.9008 0.049 Uiso 1 1 calc R . .
C56 C -0.0116(3) 0.2434(3) 0.9714(2) 0.0497(13) Uani 1 1 d . . .
H56A H -0.0293 0.2664 0.9947 0.060 Uiso 1 1 calc R . .
H56B H -0.0025 0.1935 0.9812 0.060 Uiso 1 1 calc R . .
C57 C 0.1535(3) 0.2387(2) 1.03516(19) 0.0499(13) Uani 1 1 d . . .
H57A H 0.2070 0.2690 1.0504 0.060 Uiso 1 1 calc R . .
H57B H 0.1440 0.2331 1.0659 0.060 Uiso 1 1 calc R . .
C58 C 0.1728(3) 0.1714(2) 1.02204(16) 0.0342(10) Uani 1 1 d . . .
H58A H 0.2350 0.1574 1.0540 0.041 Uiso 1 1 calc R . .
H58B H 0.1302 0.1370 1.0198 0.041 Uiso 1 1 calc R . .
C59 C 0.0614(3) 0.1033(2) 0.81610(18) 0.0365(11) Uani 1 1 d . . .
H59A H 0.1276 0.1072 0.8381 0.055 Uiso 1 1 calc R . .
H59B H 0.0331 0.1304 0.7805 0.055 Uiso 1 1 calc R . .
H59C H 0.0436 0.0545 0.8065 0.055 Uiso 1 1 calc R . .
C60 C 0.0785(3) 0.3466(2) 0.99942(18) 0.0380(11) Uani 1 1 d . . .
H60A H 0.0269 0.3716 0.9668 0.057 Uiso 1 1 calc R . .
H60B H 0.1352 0.3659 1.0080 0.057 Uiso 1 1 calc R . .
H60C H 0.0773 0.3516 1.0333 0.057 Uiso 1 1 calc R . .
C61A C 0.2278(7) 0.5640(5) 0.4018(5) 0.0415(10) Uiso 0.50 1 d PD C -1
H61A H 0.2729 0.5430 0.4393 0.062 Uiso 0.50 1 calc PR C -1
H61B H 0.2565 0.5757 0.3823 0.062 Uiso 0.50 1 calc PR C -1
H61C H 0.1782 0.5311 0.3781 0.062 Uiso 0.50 1 calc PR C -1
C62A C 0.1919(8) 0.6269(7) 0.4102(6) 0.0415(10) Uiso 0.50 1 d PD C -1
H62A H 0.1418 0.6460 0.3725 0.050 Uiso 0.50 1 calc PR C -1
H62B H 0.2401 0.6624 0.4306 0.050 Uiso 0.50 1 calc PR C -1
C63A C 0.1568(6) 0.6063(4) 0.4466(4) 0.0415(10) Uiso 0.50 1 d PD C -1
H63A H 0.1163 0.5657 0.4282 0.050 Uiso 0.50 1 calc PR C -1
H63B H 0.2094 0.5914 0.4852 0.050 Uiso 0.50 1 calc PR C -1
C64A C 0.1073(5) 0.6604(5) 0.4547(4) 0.0415(10) Uiso 0.50 1 d PD C -1
H64A H 0.1449 0.7029 0.4686 0.050 Uiso 0.50 1 calc PR C -1
H64B H 0.1017 0.6449 0.4857 0.050 Uiso 0.50 1 calc PR C -1
C65A C 0.0157(5) 0.6791(4) 0.4040(4) 0.0415(10) Uiso 0.50 1 d PD C -1
H65A H -0.0044 0.7211 0.4137 0.050 Uiso 0.50 1 calc PR C -1
H65B H 0.0205 0.6917 0.3721 0.050 Uiso 0.50 1 calc PR C -1
C66A C -0.0550(6) 0.6267(4) 0.3827(4) 0.0415(10) Uiso 0.50 1 d PD C -1
H66A H -0.0460 0.5906 0.3622 0.062 Uiso 0.50 1 calc PR C -1
H66B H -0.1146 0.6482 0.3564 0.062 Uiso 0.50 1 calc PR C -1
H66C H -0.0517 0.6059 0.4153 0.062 Uiso 0.50 1 calc PR C -1
C61B C 0.2525(17) 0.5526(12) 0.3995(11) 0.063(3) Uiso 0.25 1 d PD D -2
H61D H 0.2698 0.5036 0.4051 0.094 Uiso 0.25 1 calc PR D -2
H61E H 0.3070 0.5814 0.4163 0.094 Uiso 0.25 1 calc PR D -2
H61F H 0.2109 0.5625 0.3581 0.094 Uiso 0.25 1 calc PR D -2
C62B C 0.2108(15) 0.5672(9) 0.4257(10) 0.063(3) Uiso 0.25 1 d PD D -2
H62C H 0.2520 0.5561 0.4673 0.075 Uiso 0.25 1 calc PR D -2
H62D H 0.1554 0.5385 0.4086 0.075 Uiso 0.25 1 calc PR D -2
C63B C 0.1859(15) 0.6425(10) 0.4180(12) 0.063(3) Uiso 0.25 1 d PD D -2
H63C H 0.2396 0.6703 0.4468 0.075 Uiso 0.25 1 calc PR D -2
H63D H 0.1656 0.6578 0.3790 0.075 Uiso 0.25 1 calc PR D -2
C64B C 0.1148(12) 0.6527(10) 0.4252(10) 0.063(3) Uiso 0.25 1 d PD D -2
H64C H 0.1381 0.6364 0.4645 0.075 Uiso 0.25 1 calc PR D -2
H64D H 0.1061 0.7034 0.4249 0.075 Uiso 0.25 1 calc PR D -2
C65B C 0.0304(12) 0.6242(12) 0.3887(8) 0.063(3) Uiso 0.25 1 d PD D -2
H65C H 0.0338 0.5855 0.3672 0.075 Uiso 0.25 1 calc PR D -2
H65D H -0.0114 0.6596 0.3603 0.075 Uiso 0.25 1 calc PR D -2
C66B C -0.0082(14) 0.5969(12) 0.4222(9) 0.063(3) Uiso 0.25 1 d PD D -2
H66D H -0.0063 0.5461 0.4231 0.094 Uiso 0.25 1 calc PR D -2
H66E H -0.0712 0.6124 0.4027 0.094 Uiso 0.25 1 calc PR D -2
H66F H 0.0285 0.6149 0.4617 0.094 Uiso 0.25 1 calc PR D -2
C61C C 0.1699(12) 0.6257(13) 0.4077(10) 0.0341(18) Uiso 0.25 1 d PD E -3
H61G H 0.1836 0.5775 0.4045 0.051 Uiso 0.25 1 calc PR E -3
H61H H 0.2174 0.6438 0.4459 0.051 Uiso 0.25 1 calc PR E -3
H61I H 0.1672 0.6537 0.3780 0.051 Uiso 0.25 1 calc PR E -3
C62C C 0.0777(10) 0.6290(9) 0.3992(7) 0.0341(18) Uiso 0.25 1 d PD E -3
H62E H 0.0567 0.6776 0.3943 0.041 Uiso 0.25 1 calc PR E -3
H62F H 0.0313 0.6020 0.3648 0.041 Uiso 0.25 1 calc PR E -3
C63C C 0.0945(10) 0.5980(9) 0.4533(6) 0.0341(18) Uiso 0.25 1 d PD E -3
H63E H 0.1344 0.5571 0.4645 0.041 Uiso 0.25 1 calc PR E -3
H63F H 0.1268 0.6324 0.4848 0.041 Uiso 0.25 1 calc PR E -3
C64C C 0.0099(10) 0.5767(8) 0.4466(6) 0.0341(18) Uiso 0.25 1 d PD E -3
H64E H -0.0284 0.6187 0.4356 0.041 Uiso 0.25 1 calc PR E -3
H64F H -0.0227 0.5446 0.4133 0.041 Uiso 0.25 1 calc PR E -3
C65C C 0.0120(11) 0.5496(7) 0.4854(7) 0.0341(18) Uiso 0.25 1 d PD E -3
H65E H -0.0301 0.5795 0.4881 0.041 Uiso 0.25 1 calc PR E -3
H65F H 0.0732 0.5629 0.5191 0.041 Uiso 0.25 1 calc PR E -3
C66C C -0.0002(15) 0.4846(7) 0.5038(9) 0.0341(18) Uiso 0.25 1 d PD E -3
H66G H -0.0376 0.4910 0.5182 0.051 Uiso 0.25 1 calc PR E -3
H66H H 0.0591 0.4659 0.5346 0.051 Uiso 0.25 1 calc PR E -3
H66I H -0.0304 0.4523 0.4711 0.051 Uiso 0.25 1 calc PR E -3

loop_
_atom_site_aniso_label
_atom_site_aniso_U_11
_atom_site_aniso_U_22
_atom_site_aniso_U_33
_atom_site_aniso_U_23
_atom_site_aniso_U_13
_atom_site_aniso_U_12
Sc1 0.0166(4) 0.0162(4) 0.0174(3) -0.0015(3) 0.0110(3) -0.0001(3)
Sc2 0.0170(4) 0.0131(3) 0.0175(3) 0.0002(3) 0.0113(3) 0.0004(3)
Sc3 0.0189(4) 0.0140(3) 0.0156(3) 0.0012(3) 0.0095(3) -0.0015(3)
N1 0.0228(17) 0.0133(15) 0.0285(17) 0.0008(13) 0.0175(15) 0.0009(13)
N2 0.0245(17) 0.0189(16) 0.0223(16) 0.0024(13) 0.0142(15) 0.0075(13)
N3 0.0199(17) 0.0286(18) 0.0216(17) -0.0039(14) 0.0120(15) 0.0025(14)
N4 0.0199(17) 0.0279(18) 0.0232(17) -0.0070(14) 0.0102(15) -0.0020(14)
N5 0.0223(17) 0.0140(15) 0.0207(16) -0.0007(12) 0.0126(14) 0.0024(13)
N6 0.0206(18) 0.034(2) 0.039(2) 0.0089(17) 0.0114(17) -0.0005(15)
N7 0.0275(18) 0.0273(18) 0.0266(17) -0.0018(14) 0.0190(16) -0.0049(14)
N8 0.0269(18) 0.0274(18) 0.0215(17) -0.0006(14) 0.0161(15) 0.0017(14)
N9 0.0332(19) 0.0216(17) 0.0308(18) 0.0011(14) 0.0260(16) -0.0023(14)
N10 0.046(2) 0.0231(18) 0.0166(17) 0.0012(14) 0.0090(16) -0.0092(16)
N11 0.0297(19) 0.0170(17) 0.0253(17) 0.0023(14) 0.0132(15) -0.0032(14)
N12 0.0260(18) 0.0245(18) 0.0242(17) 0.0006(14) 0.0126(15) -0.0051(14)
C1 0.030(2) 0.030(2) 0.028(2) -0.0068(18) 0.0195(19) -0.0016(18)
C2 0.032(2) 0.036(2) 0.028(2) -0.0134(19) 0.017(2) -0.0067(19)
C3 0.034(2) 0.029(2) 0.044(3) -0.015(2) 0.025(2) -0.0141(19)
C4 0.033(2) 0.025(2) 0.048(3) -0.0156(19) 0.031(2) -0.0152(18)
C5 0.044(3) 0.025(2) 0.044(3) 0.0130(19) 0.033(2) 0.0092(19)
C6 0.037(3) 0.032(2) 0.033(2) 0.0120(19) 0.022(2) 0.0105(19)
C7 0.026(2) 0.040(3) 0.029(2) 0.0049(19) 0.016(2) 0.0125(19)
C8 0.024(2) 0.040(3) 0.032(2) 0.0000(19) 0.0178(19) 0.0081(19)
C9 0.036(3) 0.032(2) 0.023(2) 0.0021(18) 0.010(2) 0.0128(19)
C10 0.024(2) 0.056(3) 0.040(3) -0.010(2) 0.008(2) -0.002(2)
C15 0.045(3) 0.023(2) 0.038(2) -0.0011(18) 0.033(2) -0.0028(19)
C16 0.045(3) 0.029(2) 0.029(2) 0.0063(18) 0.027(2) 0.0032(19)
C17 0.041(3) 0.026(2) 0.027(2) -0.0053(17) 0.023(2) -0.0001(19)
C18 0.044(3) 0.020(2) 0.037(2) -0.0081(18) 0.029(2) -0.0088(18)
C20 0.028(2) 0.037(2) 0.020(2) -0.0030(17) 0.0128(18) 0.0008(18)
C21 0.040(3) 0.022(2) 0.034(2) -0.0055(18) 0.024(2) -0.0077(18)
C22 0.033(2) 0.022(2) 0.033(2) -0.0089(18) 0.019(2) -0.0113(18)
C23 0.027(2) 0.035(2) 0.046(3) -0.007(2) 0.025(2) -0.0065(19)
C24 0.034(3) 0.027(2) 0.071(3) -0.006(2) 0.041(3) -0.0034(19)
C25 0.091(4) 0.039(3) 0.046(3) -0.001(2) 0.055(3) 0.002(3)
C29 0.020(2) 0.032(2) 0.032(2) 0.0044(18) 0.0084(19) -0.0027(18)
Sc4 0.0148(3) 0.0142(3) 0.0165(3) -0.0012(3) 0.0091(3) -0.0013(3)
Sc5 0.0128(3) 0.0138(3) 0.0140(3) -0.0014(3) 0.0079(3) -0.0013(3)
Sc6 0.0152(4) 0.0152(4) 0.0153(3) -0.0003(3) 0.0081(3) -0.0020(3)
N13 0.0223(17) 0.0189(16) 0.0207(16) -0.0037(13) 0.0128(14) -0.0030(13)
N14 0.0216(17) 0.0192(16) 0.0225(16) 0.0011(13) 0.0135(14) 0.0009(13)
N15 0.0173(16) 0.0152(15) 0.0221(16) 0.0012(13) 0.0105(14) -0.0018(12)
N16 0.0182(16) 0.0190(16) 0.0186(16) -0.0008(13) 0.0089(14) -0.0022(13)
N17 0.0137(15) 0.0192(16) 0.0152(15) 0.0009(12) 0.0084(13) 0.0012(12)
N18 0.0135(15) 0.0162(15) 0.0156(15) -0.0009(12) 0.0077(13) 0.0009(12)
N19 0.0172(16) 0.0167(15) 0.0142(15) -0.0025(12) 0.0089(13) -0.0013(12)
N20 0.0168(16) 0.0187(16) 0.0179(15) 0.0005(12) 0.0104(14) -0.0009(12)
N21 0.0232(17) 0.0167(16) 0.0170(15) -0.0001(12) 0.0106(14) -0.0005(13)
N22 0.035(2) 0.0228(18) 0.0212(17) -0.0066(14) 0.0144(16) -0.0101(15)
N23 0.0185(17) 0.0280(18) 0.0265(18) 0.0034(14) 0.0102(15) -0.0025(14)
N24 0.0273(18) 0.0185(16) 0.0268(17) 0.0029(14) 0.0192(15) 0.0020(14)
C31 0.030(2) 0.020(2) 0.0165(19) -0.0025(16) 0.0084(18) 0.0023(17)
C32 0.029(2) 0.029(2) 0.023(2) 0.0012(17) 0.0176(19) 0.0084(17)
C33 0.021(2) 0.0187(19) 0.031(2) -0.0001(16) 0.0169(18) 0.0017(16)
C34 0.0175(19) 0.0190(19) 0.022(2) 0.0025(15) 0.0083(17) 0.0010(15)
C35 0.024(2) 0.019(2) 0.0197(19) 0.0034(15) 0.0096(17) 0.0013(16)
C36 0.026(2) 0.020(2) 0.0207(19) 0.0039(16) 0.0126(18) -0.0031(16)
C37 0.021(2) 0.019(2) 0.022(2) -0.0013(16) 0.0088(17) -0.0069(16)
C38 0.023(2) 0.024(2) 0.0176(19) -0.0030(16) 0.0060(17) -0.0080(16)
C39 0.031(2) 0.023(2) 0.044(2) 0.0003(18) 0.029(2) -0.0006(17)
C40 0.023(2) 0.026(2) 0.030(2) -0.0051(17) 0.0152(19) -0.0068(17)
C41 0.0161(19) 0.0178(19) 0.0211(19) -0.0011(15) 0.0113(16) -0.0027(15)
C42 0.0133(18) 0.024(2) 0.0219(19) -0.0027(16) 0.0112(16) -0.0016(15)
C43 0.0181(19) 0.0156(19) 0.026(2) 0.0001(15) 0.0138(17) 0.0008(15)
C44 0.022(2) 0.0166(19) 0.025(2) -0.0044(15) 0.0155(17) -0.0009(15)
C45 0.022(2) 0.0191(19) 0.0166(18) -0.0057(15) 0.0091(17) -0.0048(16)
C46 0.023(2) 0.024(2) 0.0142(18) -0.0050(15) 0.0099(16) -0.0044(16)
C47 0.022(2) 0.0208(19) 0.0131(17) 0.0004(15) 0.0096(16) -0.0002(16)
C48 0.021(2) 0.0202(19) 0.0198(19) -0.0015(15) 0.0134(17) -0.0031(15)
C49 0.019(2) 0.025(2) 0.0151(18) -0.0015(15) 0.0063(16) -0.0015(16)
C50 0.017(2) 0.031(2) 0.024(2) 0.0016(17) 0.0096(17) -0.0010(17)
C51 0.027(2) 0.019(2) 0.035(2) 0.0011(18) 0.010(2) 0.0020(17)
C52 0.044(3) 0.017(2) 0.033(2) -0.0028(18) 0.020(2) -0.0058(18)
C53 0.034(3) 0.038(3) 0.028(2) -0.009(2) 0.007(2) -0.015(2)
C54 0.024(2) 0.028(2) 0.050(3) 0.004(2) 0.010(2) -0.0049(19)
C55 0.021(2) 0.062(3) 0.044(3) 0.023(2) 0.022(2) 0.013(2)
C56 0.052(3) 0.059(3) 0.063(3) -0.014(3) 0.047(3) -0.012(3)
C57 0.066(3) 0.053(3) 0.034(3) 0.014(2) 0.031(3) 0.024(3)
C58 0.029(2) 0.048(3) 0.023(2) 0.0095(19) 0.0135(19) 0.017(2)
C59 0.054(3) 0.022(2) 0.042(3) -0.0090(19) 0.033(2) -0.009(2)
C60 0.059(3) 0.029(2) 0.040(3) -0.010(2) 0.037(2) -0.010(2)

loop_
_atom_type_symbol
_atom_type_description
_atom_type_scat_dispersion_real
_atom_type_scat_dispersion_imag
_atom_type_scat_source
C C 0.0033 0.0016 'International Tables Vol C Tables 4.2.6.8 and 6.1.1.4'
H H 0.0000 0.0000 'International Tables Vol C Tables 4.2.6.8 and 6.1.1.4'
N N 0.0061 0.0033 'International Tables Vol C Tables 4.2.6.8 and 6.1.1.4'
Sc Sc 0.2519 0.3716 'International Tables Vol C Tables 4.2.6.8 and 6.1.1.4'

loop_
_geom_angle_atom_site_label_1
_geom_angle_atom_site_label_2
_geom_angle_atom_site_label_3
_geom_angle
N3 Sc1 N1 110.84(12)
N3 Sc1 N9 105.35(12)
N1 Sc1 N9 143.70(11)
N3 Sc1 N2 73.09(11)
N1 Sc1 N2 78.75(11)
N9 Sc1 N2 110.00(11)
N3 Sc1 N4 71.46(11)
N1 Sc1 N4 77.40(11)
N9 Sc1 N4 117.86(11)
N2 Sc1 N4 125.96(10)
N3 Sc1 Sc3 147.98(9)
N1 Sc1 Sc3 101.18(8)
N9 Sc1 Sc3 42.74(8)
N2 Sc1 Sc3 115.34(7)
N4 Sc1 Sc3 116.47(7)
N3 Sc1 Sc2 152.72(9)
N1 Sc1 Sc2 41.94(7)
N9 Sc1 Sc2 101.92(8)
N2 Sc1 Sc2 97.75(7)
N4 Sc1 Sc2 95.66(7)
Sc3 Sc1 Sc2 59.247(19)
N3 Sc1 H1 150.0(9)
N1 Sc1 H1 74.6(9)
N9 Sc1 H1 72.8(9)
N2 Sc1 H1 79.5(9)
N4 Sc1 H1 136.8(9)
Sc3 Sc1 H1 41.3(9)
Sc2 Sc1 H1 42.5(9)
N3 Sc1 H2 148.6(8)
N1 Sc1 H2 74.7(8)
N9 Sc1 H2 76.0(8)
N2 Sc1 H2 136.9(8)
N4 Sc1 H2 80.2(8)
Sc3 Sc1 H2 41.1(8)
Sc2 Sc1 H2 41.2(8)
H1 Sc1 H2 61.1(12)
N7 Sc2 N1 99.28(12)
N7 Sc2 N5 115.60(12)
N1 Sc2 N5 145.09(11)
N7 Sc2 N8 73.73(11)
N1 Sc2 N8 112.32(11)
N5 Sc2 N8 78.07(10)
N7 Sc2 N6 73.40(12)
N1 Sc2 N6 118.71(12)
N5 Sc2 N6 75.39(11)
N8 Sc2 N6 122.36(11)
N7 Sc2 Sc3 158.42(9)
N1 Sc2 Sc3 102.17(8)
N5 Sc2 Sc3 43.09(8)
N8 Sc2 Sc3 100.00(8)
N6 Sc2 Sc3 94.01(8)
N7 Sc2 Sc1 140.96(9)
N1 Sc2 Sc1 41.81(8)
N5 Sc2 Sc1 103.41(8)
N8 Sc2 Sc1 118.05(8)
N6 Sc2 Sc1 117.45(9)
Sc3 Sc2 Sc1 60.37(2)
N7 Sc2 H1 151.2(8)
N1 Sc2 H1 73.0(8)
N5 Sc2 H1 75.4(8)
N8 Sc2 H1 83.6(8)
N6 Sc2 H1 134.9(8)
Sc3 Sc2 H1 42.2(8)
Sc1 Sc2 H1 40.8(8)
N7 Sc2 H2 145.5(9)
N1 Sc2 H2 75.7(9)
N5 Sc2 H2 76.2(9)
N8 Sc2 H2 140.2(9)
N6 Sc2 H2 79.3(9)
Sc3 Sc2 H2 41.7(9)
Sc1 Sc2 H2 42.5(9)
H1 Sc2 H2 60.8(12)
N11 Sc3 N5 100.89(12)
N11 Sc3 N9 112.95(12)
N5 Sc3 N9 146.05(11)
N11 Sc3 N12 72.35(11)
N5 Sc3 N12 109.47(11)
N9 Sc3 N12 79.62(11)
N11 Sc3 N10 72.76(11)
N5 Sc3 N10 117.51(12)
N9 Sc3 N10 76.87(12)
N12 Sc3 N10 125.30(11)
N11 Sc3 Sc2 144.06(9)
N5 Sc3 Sc2 43.45(7)
N9 Sc3 Sc2 102.93(8)
N12 Sc3 Sc2 117.82(8)
N10 Sc3 Sc2 115.29(8)
N11 Sc3 Sc1 155.20(9)
N5 Sc3 Sc1 103.79(8)
N9 Sc3 Sc1 42.61(8)
N12 Sc3 Sc1 101.35(8)
N10 Sc3 Sc1 93.42(8)
Sc2 Sc3 Sc1 60.38(2)
N11 Sc3 H1 152.5(9)
N5 Sc3 H1 76.6(9)
N9 Sc3 H1 72.2(9)
N12 Sc3 H1 82.6(9)
N10 Sc3 H1 133.1(9)
Sc2 Sc3 H1 43.4(9)
Sc1 Sc3 H1 40.7(8)
N11 Sc3 H2 145.2(9)
N5 Sc3 H2 76.6(9)
N9 Sc3 H2 77.0(9)
N12 Sc3 H2 141.8(9)
N10 Sc3 H2 77.8(9)
Sc2 Sc3 H2 41.8(9)
Sc1 Sc3 H2 42.5(9)
H1 Sc3 H2 61.7(12)
C5 N1 C4 113.9(3)
C5 N1 Sc1 110.8(2)
C4 N1 Sc1 112.6(2)
C5 N1 Sc2 111.4(2)
C4 N1 Sc2 110.6(2)
Sc1 N1 Sc2 96.25(11)
C9 N2 C6 109.6(3)
C9 N2 C7 106.0(3)
C6 N2 C7 111.6(3)
C9 N2 Sc1 123.7(2)
C6 N2 Sc1 99.9(2)
C7 N2 Sc1 105.9(2)
C1 N3 C8 107.6(3)
C1 N3 Sc1 125.6(2)
C8 N3 Sc1 123.3(2)
C10 N4 C3 108.1(3)
C10 N4 C2 106.2(3)
C3 N4 C2 112.0(3)
C10 N4 Sc1 127.4(2)
C3 N4 Sc1 98.3(2)
C2 N4 Sc1 104.5(2)
C11B N5 C18 122.0(6)
C18 N5 C11A 104.3(4)
C11B N5 Sc3 101.1(6)
C18 N5 Sc3 113.7(2)
C11A N5 Sc3 122.2(3)
C11B N5 Sc2 112.9(5)
C18 N5 Sc2 109.7(2)
C11A N5 Sc2 113.2(3)
Sc3 N5 Sc2 93.45(11)
C19B N6 C12B 107.6(8)
C19A N6 C13A 110.3(4)
C19A N6 C12A 105.3(4)
C13A N6 C12A 113.0(4)
C19B N6 C13B 103.8(10)
C12B N6 C13B 115.7(10)
C19B N6 Sc2 125.4(7)
C12B N6 Sc2 101.6(5)
C19A N6 Sc2 121.0(3)
C13A N6 Sc2 103.5(3)
C12A N6 Sc2 103.8(3)
C13B N6 Sc2 103.4(8)
C15 N7 C14A 113.0(4)
C15 N7 C14B 101.5(7)
C15 N7 Sc2 123.8(2)
C14A N7 Sc2 118.1(3)
C14B N7 Sc2 121.8(6)
C17 N8 C20 110.1(3)
C17 N8 C16 111.1(3)
C20 N8 C16 105.2(3)
C17 N8 Sc2 99.6(2)
C20 N8 Sc2 125.0(2)
C16 N8 Sc2 105.6(2)
C25 N9 C24 111.4(3)
C25 N9 Sc1 115.2(3)
C24 N9 Sc1 114.0(2)
C25 N9 Sc3 111.9(3)
C24 N9 Sc3 108.5(2)
Sc1 N9 Sc3 94.65(11)
C26A N10 C30A 111.1(5)
C26A N10 C27A 114.2(4)
C30A N10 C27A 104.7(5)
C30B N10 C27B 111.4(7)
C30B N10 C26B 105.3(7)
C27B N10 C26B 106.9(7)
C26A N10 Sc3 99.9(3)
C30B N10 Sc3 125.5(5)
C30A N10 Sc3 122.6(4)
C27A N10 Sc3 104.5(3)
C27B N10 Sc3 104.7(5)
C26B N10 Sc3 101.4(5)
C28A N11 C21 106.5(4)
C21 N11 C28B 112.8(6)
C28A N11 Sc3 123.0(4)
C21 N11 Sc3 125.4(2)
C28B N11 Sc3 120.4(6)
C29 N12 C23 108.7(3)
C29 N12 C22 106.2(3)
C23 N12 C22 111.2(3)
C29 N12 Sc3 124.5(2)
C23 N12 Sc3 99.3(2)
C22 N12 Sc3 106.7(2)
N3 C1 C2 110.3(3)
N3 C1 H1A 109.6
C2 C1 H1A 109.6
N3 C1 H1B 109.6
C2 C1 H1B 109.6
H1A C1 H1B 108.1
N4 C2 C1 111.3(3)
N4 C2 H2A 109.4
C1 C2 H2A 109.4
N4 C2 H2B 109.4
C1 C2 H2B 109.4
H2A C2 H2B 108.0
N4 C3 C4 110.3(3)
N4 C3 H3A 109.6
C4 C3 H3A 109.6
N4 C3 H3B 109.6
C4 C3 H3B 109.6
H3A C3 H3B 108.1
N1 C4 C3 112.6(3)
N1 C4 H4A 109.1
C3 C4 H4A 109.1
N1 C4 H4B 109.1
C3 C4 H4B 109.1
H4A C4 H4B 107.8
N1 C5 C6 113.4(3)
N1 C5 H5A 108.9
C6 C5 H5A 108.9
N1 C5 H5B 108.9
C6 C5 H5B 108.9
H5A C5 H5B 107.7
N2 C6 C5 110.7(3)
N2 C6 H6A 109.5
C5 C6 H6A 109.5
N2 C6 H6B 109.5
C5 C6 H6B 109.5
H6A C6 H6B 108.1
C8 C7 N2 110.9(3)
C8 C7 H7A 109.5
N2 C7 H7A 109.5
C8 C7 H7B 109.5
N2 C7 H7B 109.5
H7A C7 H7B 108.0
N3 C8 C7 111.4(3)
N3 C8 H8A 109.3
C7 C8 H8A 109.3
N3 C8 H8B 109.3
C7 C8 H8B 109.3
H8A C8 H8B 108.0
N2 C9 H9A 109.5
N2 C9 H9B 109.5
H9A C9 H9B 109.5
N2 C9 H9C 109.5
H9A C9 H9C 109.5
H9B C9 H9C 109.5
N4 C10 H10A 109.5
N4 C10 H10B 109.5
H10A C10 H10B 109.5
N4 C10 H10C 109.5
H10A C10 H10C 109.5
H10B C10 H10C 109.5
C12A C11A N5 112.9(5)
C12A C11A H11A 109.0
N5 C11A H11A 109.0
C12A C11A H11B 109.0
N5 C11A H11B 109.0
H11A C11A H11B 107.8
C11A C12A N6 113.9(5)
C11A C12A H12A 108.8
N6 C12A H12A 108.8
C11A C12A H12B 108.8
N6 C12A H12B 108.8
H12A C12A H12B 107.7
N6 C13A C14A 104.9(5)
N6 C13A H13A 110.8
C14A C13A H13A 110.8
N6 C13A H13B 110.8
C14A C13A H13B 110.8
H13A C13A H13B 108.8
N7 C14A C13A 104.8(5)
N7 C14A H14A 110.8
C13A C14A H14A 110.8
N7 C14A H14B 110.8
C13A C14A H14B 110.8
H14A C14A H14B 108.9
N5 C11B C12B 108.9(9)
N5 C11B H11C 109.9
C12B C11B H11C 109.9
N5 C11B H11D 109.9
C12B C11B H11D 109.9
H11C C11B H11D 108.3
N6 C12B C11B 106.6(9)
N6 C12B H12C 110.4
C11B C12B H12C 110.4
N6 C12B H12D 110.4
C11B C12B H12D 110.4
H12C C12B H12D 108.6
C14B C13B N6 111.2(14)
C14B C13B H13C 109.4
N6 C13B H13C 109.4
C14B C13B H13D 109.4
N6 C13B H13D 109.4
H13C C13B H13D 108.0
C13B C14B N7 113.8(13)
C13B C14B H14C 108.8
N7 C14B H14C 108.8
C13B C14B H14D 108.8
N7 C14B H14D 108.8
H14C C14B H14D 107.7
N7 C15 C16 110.6(3)
N7 C15 H15A 109.5
C16 C15 H15A 109.5
N7 C15 H15B 109.5
C16 C15 H15B 109.5
H15A C15 H15B 108.1
C15 C16 N8 111.6(3)
C15 C16 H16A 109.3
N8 C16 H16A 109.3
C15 C16 H16B 109.3
N8 C16 H16B 109.3
H16A C16 H16B 108.0
N8 C17 C18 109.7(3)
N8 C17 H17A 109.7
C18 C17 H17A 109.7
N8 C17 H17B 109.7
C18 C17 H17B 109.7
H17A C17 H17B 108.2
N5 C18 C17 112.3(3)
N5 C18 H18A 109.1
C17 C18 H18A 109.1
N5 C18 H18B 109.1
C17 C18 H18B 109.1
H18A C18 H18B 107.9
N6 C19A H19A 109.5
N6 C19A H19B 109.5
N6 C19A H19C 109.5
N6 C19B H19D 109.5
N6 C19B H19E 109.5
H19D C19B H19E 109.5
N6 C19B H19F 109.5
H19D C19B H19F 109.5
H19E C19B H19F 109.5
N8 C20 H20A 109.5
N8 C20 H20B 109.5
H20A C20 H20B 109.5
N8 C20 H20C 109.5
H20A C20 H20C 109.5
H20B C20 H20C 109.5
N11 C21 C22 109.4(3)
N11 C21 H21A 109.8
C22 C21 H21A 109.8
N11 C21 H21B 109.8
C22 C21 H21B 109.8
H21A C21 H21B 108.2
C21 C22 N12 111.4(3)
C21 C22 H22A 109.4
N12 C22 H22A 109.4
C21 C22 H22B 109.4
N12 C22 H22B 109.4
H22A C22 H22B 108.0
N12 C23 C24 109.7(3)
N12 C23 H23A 109.7
C24 C23 H23A 109.7
N12 C23 H23B 109.7
C24 C23 H23B 109.7
H23A C23 H23B 108.2
N9 C24 C23 112.4(3)
N9 C24 H24A 109.1
C23 C24 H24A 109.1
N9 C24 H24B 109.1
C23 C24 H24B 109.1
H24A C24 H24B 107.8
C26B C25 N9 118.1(7)
N9 C25 C26A 113.7(4)
N9 C25 H25A 108.8
C26A C25 H25A 108.8
N9 C25 H25B 108.8
C26A C25 H25B 108.8
H25A C25 H25B 107.7
N10 C26A C25 113.6(5)
N10 C26A H26A 108.8
C25 C26A H26A 108.8
N10 C26A H26B 108.8
C25 C26A H26B 108.8
H26A C26A H26B 107.7
N10 C27A C28A 106.1(5)
N10 C27A H27A 110.5
C28A C27A H27A 110.5
N10 C27A H27B 110.5
C28A C27A H27B 110.5
H27A C27A H27B 108.7
N11 C28A C27A 112.1(6)
N11 C28A H28A 109.2
C27A C28A H28A 109.2
N11 C28A H28B 109.2
C27A C28A H28B 109.2
H28A C28A H28B 107.9
C25 C26B N10 118.5(9)
C25 C26B H26C 107.7
N10 C26B H26C 107.7
C25 C26B H26D 107.7
N10 C26B H26D 107.7
H26C C26B H26D 107.1
N10 C27B C28B 105.1(9)
N10 C27B H27C 110.7
C28B C27B H27C 110.7
N10 C27B H27D 110.7
C28B C27B H27D 110.7
H27C C27B H27D 108.8
N11 C28B C27B 97.3(9)
N11 C28B H28C 112.3
C27B C28B H28C 112.3
N11 C28B H28D 112.3
C27B C28B H28D 112.3
H28C C28B H28D 109.9
N12 C29 H29A 109.5
N12 C29 H29B 109.5
H29A C29 H29B 109.5
N12 C29 H29C 109.5
H29A C29 H29C 109.5
H29B C29 H29C 109.5
N10 C30A H30A 109.5
N10 C30A H30B 109.5
N10 C30A H30C 109.5
N10 C30B H30D 109.5
N10 C30B H30E 109.5
H30D C30B H30E 109.5
N10 C30B H30F 109.5
H30D C30B H30F 109.5
H30E C30B H30F 109.5
N13 Sc4 N15 108.95(11)
N13 Sc4 N17 125.49(11)
N15 Sc4 N17 110.75(11)
N13 Sc4 N14 74.34(10)
N15 Sc4 N14 76.51(10)
N17 Sc4 N14 150.67(10)
N13 Sc4 N16 72.48(10)
N15 Sc4 N16 71.71(10)
N17 Sc4 N16 86.24(10)
N14 Sc4 N16 122.40(10)
N13 Sc4 Sc5 129.58(8)
N15 Sc4 Sc5 119.38(8)
N17 Sc4 Sc5 48.40(7)
N14 Sc4 Sc5 102.73(7)
N16 Sc4 Sc5 134.64(7)
N13 Sc4 H3 90.2(9)
N15 Sc4 H3 148.3(9)
N17 Sc4 H3 74.4(9)
N14 Sc4 H3 85.2(9)
N16 Sc4 H3 139.6(9)
Sc5 Sc4 H3 40.2(9)
N13 Sc4 H4 144.2(9)
N15 Sc4 H4 85.0(9)
N17 Sc4 H4 75.1(9)
N14 Sc4 H4 77.4(9)
N16 Sc4 H4 142.8(9)
Sc5 Sc4 H4 38.9(9)
H3 Sc4 H4 65.7(13)
N17 Sc5 N19 115.44(10)
N17 Sc5 N20 74.72(10)
N19 Sc5 N20 74.56(9)
N17 Sc5 N18 74.40(9)
N19 Sc5 N18 74.02(9)
N20 Sc5 N18 119.63(9)
N17 Sc5 Sc6 161.26(7)
N19 Sc5 Sc6 47.03(7)
N20 Sc5 Sc6 102.20(7)
N18 Sc5 Sc6 91.96(7)
N17 Sc5 Sc4 46.48(7)
N19 Sc5 Sc4 160.89(7)
N20 Sc5 Sc4 92.14(7)
N18 Sc5 Sc4 102.03(7)
Sc6 Sc5 Sc4 151.73(3)
N17 Sc5 H3 74.1(9)
N19 Sc5 H3 150.9(9)
N20 Sc5 H3 133.6(9)
N18 Sc5 H3 83.2(9)
Sc6 Sc5 H3 117.8(9)
Sc4 Sc5 H3 41.8(9)
N17 Sc5 H4 74.8(10)
N19 Sc5 H4 139.7(9)
N20 Sc5 H4 71.0(9)
N18 Sc5 H4 142.6(10)
Sc6 Sc5 H4 122.3(10)
Sc4 Sc5 H4 40.6(9)
H3 Sc5 H4 68.2(13)
N17 Sc5 H5 154.1(9)
N19 Sc5 H5 73.5(9)
N20 Sc5 H5 85.3(9)
N18 Sc5 H5 130.8(9)
Sc6 Sc5 H5 39.3(9)
Sc4 Sc5 H5 119.9(9)
H3 Sc5 H5 110.6(13)
H4 Sc5 H5 83.3(13)
N17 Sc5 H6 140.2(10)
N19 Sc5 H6 72.4(10)
N20 Sc5 H6 140.4(10)
N18 Sc5 H6 70.7(10)
Sc6 Sc5 H6 38.3(10)
Sc4 Sc5 H6 124.7(10)
H3 Sc5 H6 83.3(13)
H4 Sc5 H6 126.2(13)
H5 Sc5 H6 64.9(13)
N23 Sc6 N21 108.37(12)
N23 Sc6 N19 132.10(11)
N21 Sc6 N19 106.58(11)
N23 Sc6 N24 75.27(11)
N21 Sc6 N24 75.44(10)
N19 Sc6 N24 145.86(10)
N23 Sc6 N22 70.88(12)
N21 Sc6 N22 75.25(11)
N19 Sc6 N22 87.78(10)
N24 Sc6 N22 124.49(10)
N23 Sc6 Sc5 128.25(9)
N21 Sc6 Sc5 120.39(8)
N19 Sc6 Sc5 48.59(7)
N24 Sc6 Sc5 100.09(7)
N22 Sc6 Sc5 135.42(7)
N23 Sc6 H5 89.4(9)
N21 Sc6 H5 151.1(9)
N19 Sc6 H5 74.5(9)
N24 Sc6 H5 87.9(9)
N22 Sc6 H5 133.2(9)
Sc5 Sc6 H5 39.0(9)
N23 Sc6 H6 138.8(9)
N21 Sc6 H6 88.8(9)
N19 Sc6 H6 72.7(9)
N24 Sc6 H6 73.3(9)
N22 Sc6 H6 150.2(9)
Sc5 Sc6 H6 37.0(9)
H5 Sc6 H6 63.6(13)
C31 N13 C38 112.1(3)
C31 N13 Sc4 119.6(2)
C38 N13 Sc4 116.9(2)
C39 N14 C32 108.6(3)
C39 N14 C33 110.1(3)
C32 N14 C33 112.4(3)
C39 N14 Sc4 116.3(2)
C32 N14 Sc4 105.3(2)
C33 N14 Sc4 104.0(2)
C34 N15 C35 110.3(3)
C34 N15 Sc4 112.9(2)
C35 N15 Sc4 120.9(2)
C40 N16 C37 107.8(3)
C40 N16 C36 108.4(3)
C37 N16 C36 112.1(3)
C40 N16 Sc4 124.0(2)
C37 N16 Sc4 102.0(2)
C36 N16 Sc4 102.4(2)
C48 N17 C41 111.1(3)
C48 N17 Sc4 121.3(2)
C41 N17 Sc4 112.7(2)
C48 N17 Sc5 112.0(2)
C41 N17 Sc5 112.0(2)
Sc4 N17 Sc5 85.12(10)
C43 N18 C42 111.9(3)
C43 N18 C49 107.9(3)
C42 N18 C49 110.0(3)
C43 N18 Sc5 107.15(19)
C42 N18 Sc5 106.55(19)
C49 N18 Sc5 113.3(2)
C44 N19 C45 110.3(3)
C44 N19 Sc6 122.2(2)
C45 N19 Sc6 113.2(2)
C44 N19 Sc5 112.6(2)
C45 N19 Sc5 111.7(2)
Sc6 N19 Sc5 84.38(9)
C46 N20 C50 110.0(3)
C46 N20 C47 111.2(3)
C50 N20 C47 108.4(3)
C46 N20 Sc5 107.27(19)
C50 N20 Sc5 112.9(2)
C47 N20 Sc5 107.11(19)
C58 N21 C51 111.3(3)
C58 N21 Sc6 118.1(2)
C51 N21 Sc6 116.4(2)
C52 N22 C59 109.4(3)
C52 N22 C53 111.0(3)
C59 N22 C53 107.4(3)
C52 N22 Sc6 99.8(2)
C59 N22 Sc6 124.9(2)
C53 N22 Sc6 104.0(2)
C54 N23 C55 112.1(3)
C54 N23 Sc6 125.9(3)
C55 N23 Sc6 115.3(2)
C60 N24 C56 110.8(3)
C60 N24 C57 107.2(3)
C56 N24 C57 111.6(3)
C60 N24 Sc6 116.5(2)
C56 N24 Sc6 106.5(2)
C57 N24 Sc6 104.1(2)
N13 C31 C32 109.3(3)
N13 C31 H31A 109.8
C32 C31 H31A 109.8
N13 C31 H31B 109.8
C32 C31 H31B 109.8
H31A C31 H31B 108.3
N14 C32 C31 111.8(3)
N14 C32 H32A 109.2
C31 C32 H32A 109.2
N14 C32 H32B 109.2
C31 C32 H32B 109.2
H32A C32 H32B 107.9
N14 C33 C34 109.1(3)
N14 C33 H33A 109.9
C34 C33 H33A 109.9
N14 C33 H33B 109.9
C34 C33 H33B 109.9
H33A C33 H33B 108.3
N15 C34 C33 110.1(3)
N15 C34 H34A 109.6
C33 C34 H34A 109.6
N15 C34 H34B 109.6
C33 C34 H34B 109.6
H34A C34 H34B 108.2
N15 C35 C36 110.4(3)
N15 C35 H35A 109.6
C36 C35 H35A 109.6
N15 C35 H35B 109.6
C36 C35 H35B 109.6
H35A C35 H35B 108.1
N16 C36 C35 112.3(3)
N16 C36 H36A 109.2
C35 C36 H36A 109.2
N16 C36 H36B 109.2
C35 C36 H36B 109.2
H36A C36 H36B 107.9
N16 C37 C38 108.2(3)
N16 C37 H37A 110.1
C38 C37 H37A 110.1
N16 C37 H37B 110.1
C38 C37 H37B 110.1
H37A C37 H37B 108.4
N13 C38 C37 110.1(3)
N13 C38 H38A 109.6
C37 C38 H38A 109.6
N13 C38 H38B 109.6
C37 C38 H38B 109.6
H38A C38 H38B 108.2
N14 C39 H39A 109.5
N14 C39 H39B 109.5
H39A C39 H39B 109.5
N14 C39 H39C 109.5
H39A C39 H39C 109.5
H39B C39 H39C 109.5
N16 C40 H40A 109.5
N16 C40 H40B 109.5
H40A C40 H40B 109.5
N16 C40 H40C 109.5
H40A C40 H40C 109.5
H40B C40 H40C 109.5
N17 C41 C42 111.4(3)
N17 C41 H41A 109.4
C42 C41 H41A 109.4
N17 C41 H41B 109.4
C42 C41 H41B 109.4
H41A C41 H41B 108.0
N18 C42 C41 110.2(3)
N18 C42 H42A 109.6
C41 C42 H42A 109.6
N18 C42 H42B 109.6
C41 C42 H42B 109.6
H42A C42 H42B 108.1
N18 C43 C44 111.5(3)
N18 C43 H43A 109.3
C44 C43 H43A 109.3
N18 C43 H43B 109.3
C44 C43 H43B 109.3
H43A C43 H43B 108.0
N19 C44 C43 110.8(3)
N19 C44 H44A 109.5
C43 C44 H44A 109.5
N19 C44 H44B 109.5
C43 C44 H44B 109.5
H44A C44 H44B 108.1
N19 C45 C46 111.9(3)
N19 C45 H45A 109.2
C46 C45 H45A 109.2
N19 C45 H45B 109.2
C46 C45 H45B 109.2
H45A C45 H45B 107.9
N20 C46 C45 110.1(3)
N20 C46 H46A 109.6
C45 C46 H46A 109.6
N20 C46 H46B 109.6
C45 C46 H46B 109.6
H46A C46 H46B 108.1
N20 C47 C48 111.6(3)
N20 C47 H47A 109.3
C48 C47 H47A 109.3
N20 C47 H47B 109.3
C48 C47 H47B 109.3
H47A C47 H47B 108.0
N17 C48 C47 111.2(3)
N17 C48 H48A 109.4
C47 C48 H48A 109.4
N17 C48 H48B 109.4
C47 C48 H48B 109.4
H48A C48 H48B 108.0
N18 C49 H49A 109.5
N18 C49 H49B 109.5
H49A C49 H49B 109.5
N18 C49 H49C 109.5
H49A C49 H49C 109.5
H49B C49 H49C 109.5
N20 C50 H50A 109.5
N20 C50 H50B 109.5
H50A C50 H50B 109.5
N20 C50 H50C 109.5
H50A C50 H50C 109.5
H50B C50 H50C 109.5
N21 C51 C52 111.0(3)
N21 C51 H51A 109.4
C52 C51 H51A 109.4
N21 C51 H51B 109.4
C52 C51 H51B 109.4
H51A C51 H51B 108.0
N22 C52 C51 110.4(3)
N22 C52 H52A 109.6
C51 C52 H52A 109.6
N22 C52 H52B 109.6
C51 C52 H52B 109.6
H52A C52 H52B 108.1
C54 C53 N22 112.3(3)
C54 C53 H53A 109.1
N22 C53 H53A 109.1
C54 C53 H53B 109.1
N22 C53 H53B 109.1
H53A C53 H53B 107.9
N23 C54 C53 110.8(4)
N23 C54 H54A 109.5
C53 C54 H54A 109.5
N23 C54 H54B 109.5
C53 C54 H54B 109.5
H54A C54 H54B 108.1
N23 C55 C56 111.2(3)
N23 C55 H55A 109.4
C56 C55 H55A 109.4
N23 C55 H55B 109.4
C56 C55 H55B 109.4
H55A C55 H55B 108.0
N24 C56 C55 110.0(4)
N24 C56 H56A 109.7
C55 C56 H56A 109.7
N24 C56 H56B 109.7
C55 C56 H56B 109.7
H56A C56 H56B 108.2
C58 C57 N24 114.1(4)
C58 C57 H57A 108.7
N24 C57 H57A 108.7
C58 C57 H57B 108.7
N24 C57 H57B 108.7
H57A C57 H57B 107.6
N21 C58 C57 113.4(3)
N21 C58 H58A 108.9
C57 C58 H58A 108.9
N21 C58 H58B 108.9
C57 C58 H58B 108.9
H58A C58 H58B 107.7
N22 C59 H59A 109.5
N22 C59 H59B 109.5
H59A C59 H59B 109.5
N22 C59 H59C 109.5
H59A C59 H59C 109.5
H59B C59 H59C 109.5
N24 C60 H60A 109.5
N24 C60 H60B 109.5
H60A C60 H60B 109.5
N24 C60 H60C 109.5
H60A C60 H60C 109.5
H60B C60 H60C 109.5
C62A C61A H61A 109.5
C62A C61A H61B 109.5
H61A C61A H61B 109.5
C62A C61A H61C 109.5
H61A C61A H61C 109.5
H61B C61A H61C 109.5
C61A C62A C63A 106.9(9)
C61A C62A H62A 110.3
C63A C62A H62A 110.3
C61A C62A H62B 110.3
C63A C62A H62B 110.3
H62A C62A H62B 108.6
C64A C63A C62A 116.3(8)
C64A C63A H63A 108.2
C62A C63A H63A 108.2
C64A C63A H63B 108.2
C62A C63A H63B 108.2
H63A C63A H63B 107.4
C63A C64A C65A 117.2(7)
C63A C64A H64A 108.0
C65A C64A H64A 108.0
C63A C64A H64B 108.0
C65A C64A H64B 108.0
H64A C64A H64B 107.2
C66A C65A C64A 116.8(7)
C66A C65A H65A 108.1
C64A C65A H65A 108.1
C66A C65A H65B 108.1
C64A C65A H65B 108.1
H65A C65A H65B 107.3
C65A C66A H66A 109.5
C65A C66A H66B 109.5
H66A C66A H66B 109.5
C65A C66A H66C 109.5
H66A C66A H66C 109.5
H66B C66A H66C 109.5
C62B C61B H61D 109.5
C62B C61B H61E 109.5
H61D C61B H61E 109.5
C62B C61B H61F 109.5
H61D C61B H61F 109.5
H61E C61B H61F 109.5
C61B C62B C63B 109.5(16)
C61B C62B H62C 109.8
C63B C62B H62C 109.8
C61B C62B H62D 109.8
C63B C62B H62D 109.8
H62C C62B H62D 108.2
C64B C63B C62B 109.4(15)
C64B C63B H63C 109.8
C62B C63B H63C 109.8
C64B C63B H63D 109.8
C62B C63B H63D 109.8
H63C C63B H63D 108.2
C65B C64B C63B 122.3(18)
C65B C64B H64C 106.7
C63B C64B H64C 106.7
C65B C64B H64D 106.7
C63B C64B H64D 106.7
H64C C64B H64D 106.6
C64B C65B C66B 111.5(15)
C64B C65B H65C 109.3
C66B C65B H65C 109.3
C64B C65B H65D 109.3
C66B C65B H65D 109.3
H65C C65B H65D 108.0
C65B C66B H66D 109.5
C65B C66B H66E 109.5
H66D C66B H66E 109.5
C65B C66B H66F 109.5
H66D C66B H66F 109.5
H66E C66B H66F 109.5
C62C C61C H61G 109.5
C62C C61C H61H 109.5
H61G C61C H61H 109.5
C62C C61C H61I 109.5
H61G C61C H61I 109.5
H61H C61C H61I 109.5
C63C C62C C61C 105.3(12)
C63C C62C H62E 110.7
C61C C62C H62E 110.7
C63C C62C H62F 110.7
C61C C62C H62F 110.7
H62E C62C H62F 108.8
C64C C63C C62C 113.3(12)
C64C C63C H63E 108.9
C62C C63C H63E 108.9
C64C C63C H63F 108.9
C62C C63C H63F 108.9
H63E C63C H63F 107.7
C65C C64C C63C 121.4(14)
C65C C64C H64E 107.0
C63C C64C H64E 107.0
C65C C64C H64F 107.0
C63C C64C H64F 107.0
H64E C64C H64F 106.7
C64C C65C C66C 142.2(16)
C64C C65C H65E 101.4
C66C C65C H65E 101.4
C64C C65C H65F 101.4
C66C C65C H65F 101.4
H65E C65C H65F 104.6
C65C C66C H66G 109.5
C65C C66C H66H 109.5
H66G C66C H66H 109.5
C65C C66C H66I 109.5
H66G C66C H66I 109.5
H66H C66C H66I 109.5

loop_
_geom_bond_atom_site_label_1
_geom_bond_atom_site_label_2
_geom_bond_distance
Sc1 N3 2.088(3)
Sc1 N1 2.204(3)
Sc1 N9 2.232(3)
Sc1 N2 2.421(3)
Sc1 N4 2.498(3)
Sc1 Sc3 3.2860(9)
Sc1 Sc2 3.2865(9)
Sc1 H1 2.16(3)
Sc1 H2 2.23(3)
Sc2 N7 2.069(3)
Sc2 N1 2.210(3)
Sc2 N5 2.238(3)
Sc2 N8 2.435(3)
Sc2 N6 2.510(3)
Sc2 Sc3 3.2488(9)
Sc2 H1 2.24(3)
Sc2 H2 2.18(3)
Sc3 N11 2.082(3)
Sc3 N5 2.224(3)
Sc3 N9 2.238(3)
Sc3 N12 2.415(3)
Sc3 N10 2.449(3)
Sc3 H1 2.19(3)
Sc3 H2 2.17(3)
N1 C5 1.479(5)
N1 C4 1.481(5)
N2 C9 1.468(5)
N2 C6 1.485(5)
N2 C7 1.499(5)
N3 C1 1.443(4)
N3 C8 1.452(5)
N4 C10 1.476(5)
N4 C3 1.487(5)
N4 C2 1.488(5)
N5 C11B 1.458(12)
N5 C18 1.470(4)
N5 C11A 1.472(7)
N6 C19B 1.456(16)
N6 C12B 1.460(11)
N6 C19A 1.475(7)
N6 C13A 1.502(7)
N6 C12A 1.510(7)
N6 C13B 1.513(19)
N7 C15 1.436(5)
N7 C14A 1.456(8)
N7 C14B 1.473(16)
N8 C17 1.469(5)
N8 C20 1.474(5)
N8 C16 1.498(5)
N9 C25 1.467(5)
N9 C24 1.484(5)
N10 C26A 1.408(7)
N10 C30B 1.425(12)
N10 C30A 1.496(8)
N10 C27A 1.517(7)
N10 C27B 1.519(12)
N10 C26B 1.591(12)
N11 C28A 1.430(9)
N11 C21 1.441(5)
N11 C28B 1.520(15)
N12 C29 1.477(5)
N12 C23 1.482(5)
N12 C22 1.492(5)
C1 C2 1.490(5)
C1 H1A 0.9900
C1 H1B 0.9900
C2 H2A 0.9900
C2 H2B 0.9900
C3 C4 1.525(5)
C3 H3A 0.9900
C3 H3B 0.9900
C4 H4A 0.9900
C4 H4B 0.9900
C5 C6 1.511(5)
C5 H5A 0.9900
C5 H5B 0.9900
C6 H6A 0.9900
C6 H6B 0.9900
C7 C8 1.486(5)
C7 H7A 0.9900
C7 H7B 0.9900
C8 H8A 0.9900
C8 H8B 0.9900
C9 H9A 0.9800
C9 H9B 0.9800
C9 H9C 0.9800
C10 H10A 0.9800
C10 H10B 0.9800
C10 H10C 0.9800
C11A C12A 1.448(9)
C11A H11A 0.9900
C11A H11B 0.9900
C12A H12A 0.9900
C12A H12B 0.9900
C13A C14A 1.540(9)
C13A H13A 0.9900
C13A H13B 0.9900
C14A H14A 0.9900
C14A H14B 0.9900
C11B C12B 1.588(17)
C11B H11C 0.9900
C11B H11D 0.9900
C12B H12C 0.9900
C12B H12D 0.9900
C13B C14B 1.42(2)
C13B H13C 0.9900
C13B H13D 0.9900
C14B H14C 0.9900
C14B H14D 0.9900
C15 C16 1.487(6)
C15 H15A 0.9900
C15 H15B 0.9900
C16 H16A 0.9900
C16 H16B 0.9900
C17 C18 1.520(5)
C17 H17A 0.9900
C17 H17B 0.9900
C18 H18A 0.9900
C18 H18B 0.9900
C19A H19A 0.9800
C19A H19B 0.9800
C19A H19C 0.9800
C19B H19D 0.9800
C19B H19E 0.9800
C19B H19F 0.9800
C20 H20A 0.9800
C20 H20B 0.9800
C20 H20C 0.9800
C21 C22 1.489(5)
C21 H21A 0.9900
C21 H21B 0.9900
C22 H22A 0.9900
C22 H22B 0.9900
C23 C24 1.541(5)
C23 H23A 0.9900
C23 H23B 0.9900
C24 H24A 0.9900
C24 H24B 0.9900
C25 C26B 1.278(12)
C25 C26A 1.544(8)
C25 H25A 0.9900
C25 H25B 0.9900
C26A H26A 0.9900
C26A H26B 0.9900
C27A C28A 1.531(11)
C27A H27A 0.9900
C27A H27B 0.9900
C28A H28A 0.9900
C28A H28B 0.9900
C26B H26C 0.9900
C26B H26D 0.9900
C27B C28B 1.585(19)
C27B H27C 0.9900
C27B H27D 0.9900
C28B H28C 0.9900
C28B H28D 0.9900
C29 H29A 0.9800
C29 H29B 0.9800
C29 H29C 0.9800
C30A H30A 0.9800
C30A H30B 0.9800
C30A H30C 0.9800
C30B H30D 0.9800
C30B H30E 0.9800
C30B H30F 0.9800
Sc4 N13 2.139(3)
Sc4 N15 2.140(3)
Sc4 N17 2.246(3)
Sc4 N14 2.464(3)
Sc4 N16 2.670(3)
Sc4 Sc5 3.0869(9)
Sc4 H3 2.08(3)
Sc4 H4 2.04(3)
Sc5 N17 2.317(3)
Sc5 N19 2.324(3)
Sc5 N20 2.443(3)
Sc5 N18 2.461(3)
Sc5 Sc6 3.0837(9)
Sc5 H3 2.01(3)
Sc5 H4 1.97(3)
Sc5 H5 1.98(3)
Sc5 H6 1.92(3)
Sc6 N23 2.135(3)
Sc6 N21 2.145(3)
Sc6 N19 2.267(3)
Sc6 N24 2.427(3)
Sc6 N22 2.561(3)
Sc6 H5 1.99(3)
Sc6 H6 1.98(3)
N13 C31 1.440(4)
N13 C38 1.453(4)
N14 C39 1.474(5)
N14 C32 1.476(4)
N14 C33 1.480(4)
N15 C34 1.444(4)
N15 C35 1.444(4)
N16 C40 1.467(5)
N16 C37 1.475(4)
N16 C36 1.483(4)
N17 C48 1.464(4)
N17 C41 1.464(4)
N18 C43 1.473(4)
N18 C42 1.474(4)
N18 C49 1.475(4)
N19 C44 1.454(4)
N19 C45 1.465(4)
N20 C46 1.475(4)
N20 C50 1.478(4)
N20 C47 1.478(4)
N21 C58 1.431(5)
N21 C51 1.457(5)
N22 C52 1.466(5)
N22 C59 1.469(5)
N22 C53 1.500(5)
N23 C54 1.416(5)
N23 C55 1.468(5)
N24 C60 1.454(5)
N24 C56 1.457(5)
N24 C57 1.487(5)
C31 C32 1.514(5)
C31 H31A 0.9900
C31 H31B 0.9900
C32 H32A 0.9900
C32 H32B 0.9900
C33 C34 1.531(5)
C33 H33A 0.9900
C33 H33B 0.9900
C34 H34A 0.9900
C34 H34B 0.9900
C35 C36 1.497(5)
C35 H35A 0.9900
C35 H35B 0.9900
C36 H36A 0.9900
C36 H36B 0.9900
C37 C38 1.526(5)
C37 H37A 0.9900
C37 H37B 0.9900
C38 H38A 0.9900
C38 H38B 0.9900
C39 H39A 0.9800
C39 H39B 0.9800
C39 H39C 0.9800
C40 H40A 0.9800
C40 H40B 0.9800
C40 H40C 0.9800
C41 C42 1.517(5)
C41 H41A 0.9900
C41 H41B 0.9900
C42 H42A 0.9900
C42 H42B 0.9900
C43 C44 1.515(5)
C43 H43A 0.9900
C43 H43B 0.9900
C44 H44A 0.9900
C44 H44B 0.9900
C45 C46 1.516(5)
C45 H45A 0.9900
C45 H45B 0.9900
C46 H46A 0.9900
C46 H46B 0.9900
C47 C48 1.510(5)
C47 H47A 0.9900
C47 H47B 0.9900
C48 H48A 0.9900
C48 H48B 0.9900
C49 H49A 0.9800
C49 H49B 0.9800
C49 H49C 0.9800
C50 H50A 0.9800
C50 H50B 0.9800
C50 H50C 0.9800
C51 C52 1.514(5)
C51 H51A 0.9900
C51 H51B 0.9900
C52 H52A 0.9900
C52 H52B 0.9900
C53 C54 1.482(6)
C53 H53A 0.9900
C53 H53B 0.9900
C54 H54A 0.9900
C54 H54B 0.9900
C55 C56 1.483(6)
C55 H55A 0.9900
C55 H55B 0.9900
C56 H56A 0.9900
C56 H56B 0.9900
C57 C58 1.447(6)
C57 H57A 0.9900
C57 H57B 0.9900
C58 H58A 0.9900
C58 H58B 0.9900
C59 H59A 0.9800
C59 H59B 0.9800
C59 H59C 0.9800
C60 H60A 0.9800
C60 H60B 0.9800
C60 H60C 0.9800
C61A C62A 1.459(12)
C61A H61A 0.9800
C61A H61B 0.9800
C61A H61C 0.9800
C62A C63A 1.548(11)
C62A H62A 0.9900
C62A H62B 0.9900
C63A C64A 1.477(10)
C63A H63A 0.9900
C63A H63B 0.9900
C64A C65A 1.478(10)
C64A H64A 0.9900
C64A H64B 0.9900
C65A C66A 1.458(10)
C65A H65A 0.9900
C65A H65B 0.9900
C66A H66A 0.9800
C66A H66B 0.9800
C66A H66C 0.9800
C61B C62B 1.362(17)
C61B H61D 0.9800
C61B H61E 0.9800
C61B H61F 0.9800
C62B C63B 1.499(17)
C62B H62C 0.9900
C62B H62D 0.9900
C63B C64B 1.427(16)
C63B H63C 0.9900
C63B H63D 0.9900
C64B C65B 1.369(16)
C64B H64C 0.9900
C64B H64D 0.9900
C65B C66B 1.563(16)
C65B H65C 0.9900
C65B H65D 0.9900
C66B H66D 0.9800
C66B H66E 0.9800
C66B H66F 0.9800
C61C C62C 1.539(16)
C61C H61G 0.9800
C61C H61H 0.9800
C61C H61I 0.9800
C62C C63C 1.508(15)
C62C H62E 0.9900
C62C H62F 0.9900
C63C C64C 1.485(14)
C63C H63E 0.9900
C63C H63F 0.9900
C64C C65C 1.203(13)
C64C H64E 0.9900
C64C H64F 0.9900
C65C C66C 1.421(14)
C65C H65E 0.9900
C65C H65F 0.9900
C66C H66G 0.9800
C66C H66H 0.9800
C66C H66I 0.9800

loop_
_geom_torsion_atom_site_label_1
_geom_torsion_atom_site_label_2
_geom_torsion_atom_site_label_3
_geom_torsion_atom_site_label_4
_geom_torsion
N3 Sc1 Sc2 N7 -1.6(2)
N1 Sc1 Sc2 N7 -5.95(18)
N9 Sc1 Sc2 N7 178.12(16)
N2 Sc1 Sc2 N7 -69.46(16)
N4 Sc1 Sc2 N7 58.06(16)
Sc3 Sc1 Sc2 N7 175.60(15)
N3 Sc1 Sc2 N1 4.4(2)
N9 Sc1 Sc2 N1 -175.93(15)
N2 Sc1 Sc2 N1 -63.51(14)
N4 Sc1 Sc2 N1 64.01(14)
Sc3 Sc1 Sc2 N1 -178.45(12)
N3 Sc1 Sc2 N5 -179.3(2)
N1 Sc1 Sc2 N5 176.32(14)
N9 Sc1 Sc2 N5 0.39(12)
N2 Sc1 Sc2 N5 112.81(11)
N4 Sc1 Sc2 N5 -119.67(11)
Sc3 Sc1 Sc2 N5 -2.13(8)
N3 Sc1 Sc2 N8 97.2(2)
N1 Sc1 Sc2 N8 92.85(14)
N9 Sc1 Sc2 N8 -83.08(12)
N2 Sc1 Sc2 N8 29.34(11)
N4 Sc1 Sc2 N8 156.86(11)
Sc3 Sc1 Sc2 N8 -85.60(9)
N3 Sc1 Sc2 N6 -99.0(2)
N1 Sc1 Sc2 N6 -103.37(15)
N9 Sc1 Sc2 N6 80.70(12)
N2 Sc1 Sc2 N6 -166.88(11)
N4 Sc1 Sc2 N6 -39.36(12)
Sc3 Sc1 Sc2 N6 78.18(9)
N3 Sc1 Sc2 Sc3 -177.20(19)
N1 Sc1 Sc2 Sc3 178.45(12)
N9 Sc1 Sc2 Sc3 2.52(9)
N2 Sc1 Sc2 Sc3 114.94(8)
N4 Sc1 Sc2 Sc3 -117.54(8)
N7 Sc2 Sc3 N11 1.8(3)
N1 Sc2 Sc3 N11 175.30(17)
N5 Sc2 Sc3 N11 -8.79(18)
N8 Sc2 Sc3 N11 -69.07(17)
N6 Sc2 Sc3 N11 54.79(17)
Sc1 Sc2 Sc3 N11 174.24(15)
N7 Sc2 Sc3 N5 10.6(3)
N1 Sc2 Sc3 N5 -175.91(14)
N8 Sc2 Sc3 N5 -60.29(13)
N6 Sc2 Sc3 N5 63.57(14)
Sc1 Sc2 Sc3 N5 -176.97(11)
N7 Sc2 Sc3 N9 -175.0(3)
N1 Sc2 Sc3 N9 -1.46(12)
N5 Sc2 Sc3 N9 174.45(14)
N8 Sc2 Sc3 N9 114.16(11)
N6 Sc2 Sc3 N9 -121.98(12)
Sc1 Sc2 Sc3 N9 -2.52(9)
N7 Sc2 Sc3 N12 100.1(3)
N1 Sc2 Sc3 N12 -86.42(12)
N5 Sc2 Sc3 N12 89.49(14)
N8 Sc2 Sc3 N12 29.20(12)
N6 Sc2 Sc3 N12 153.06(12)
Sc1 Sc2 Sc3 N12 -87.48(9)
N7 Sc2 Sc3 N10 -93.6(3)
N1 Sc2 Sc3 N10 79.95(13)
N5 Sc2 Sc3 N10 -104.14(15)
N8 Sc2 Sc3 N10 -164.42(12)
N6 Sc2 Sc3 N10 -40.56(13)
Sc1 Sc2 Sc3 N10 78.89(10)
N7 Sc2 Sc3 Sc1 -172.5(2)
N1 Sc2 Sc3 Sc1 1.06(8)
N5 Sc2 Sc3 Sc1 176.97(11)
N8 Sc2 Sc3 Sc1 116.68(8)
N6 Sc2 Sc3 Sc1 -119.46(9)
N3 Sc1 Sc3 N11 5.6(3)
N1 Sc1 Sc3 N11 -173.0(2)
N9 Sc1 Sc3 N11 11.7(2)
N2 Sc1 Sc3 N11 104.3(2)
N4 Sc1 Sc3 N11 -91.6(2)
Sc2 Sc1 Sc3 N11 -171.9(2)
N3 Sc1 Sc3 N5 179.72(18)
N1 Sc1 Sc3 N5 1.09(11)
N9 Sc1 Sc3 N5 -174.22(15)
N2 Sc1 Sc3 N5 -81.64(11)
N4 Sc1 Sc3 N5 82.46(11)
Sc2 Sc1 Sc3 N5 2.15(8)
N3 Sc1 Sc3 N9 -6.1(2)
N1 Sc1 Sc3 N9 175.31(15)
N2 Sc1 Sc3 N9 92.58(15)
N4 Sc1 Sc3 N9 -103.32(15)
Sc2 Sc1 Sc3 N9 176.37(12)
N3 Sc1 Sc3 N12 -66.74(18)
N1 Sc1 Sc3 N12 114.63(11)
N9 Sc1 Sc3 N12 -60.68(14)
N2 Sc1 Sc3 N12 31.90(11)
N4 Sc1 Sc3 N12 -164.00(11)
Sc2 Sc1 Sc3 N12 115.69(8)
N3 Sc1 Sc3 N10 60.30(18)
N1 Sc1 Sc3 N10 -118.33(12)
N9 Sc1 Sc3 N10 66.36(15)
N2 Sc1 Sc3 N10 158.94(12)
N4 Sc1 Sc3 N10 -36.96(12)
Sc2 Sc1 Sc3 N10 -117.27(9)
N3 Sc1 Sc3 Sc2 177.58(16)
N1 Sc1 Sc3 Sc2 -1.06(8)
N9 Sc1 Sc3 Sc2 -176.37(12)
N2 Sc1 Sc3 Sc2 -83.79(8)
N4 Sc1 Sc3 Sc2 80.32(9)
N3 Sc1 N1 C5 66.3(3)
N9 Sc1 N1 C5 -109.1(3)
N2 Sc1 N1 C5 -0.5(2)
N4 Sc1 N1 C5 130.6(2)
Sc3 Sc1 N1 C5 -114.4(2)
Sc2 Sc1 N1 C5 -115.8(3)
N3 Sc1 N1 C4 -62.5(3)
N9 Sc1 N1 C4 122.1(3)
N2 Sc1 N1 C4 -129.4(2)
N4 Sc1 N1 C4 1.8(2)
Sc3 Sc1 N1 C4 116.7(2)
Sc2 Sc1 N1 C4 115.4(3)
N3 Sc1 N1 Sc2 -177.87(11)
N9 Sc1 N1 Sc2 6.7(2)
N2 Sc1 N1 Sc2 115.28(12)
N4 Sc1 N1 Sc2 -113.57(12)
Sc3 Sc1 N1 Sc2 1.36(10)
N7 Sc2 N1 C5 -68.5(2)
N5 Sc2 N1 C5 109.0(3)
N8 Sc2 N1 C5 7.6(3)
N6 Sc2 N1 C5 -144.6(2)
Sc3 Sc2 N1 C5 113.9(2)
Sc1 Sc2 N1 C5 115.3(3)
N7 Sc2 N1 C4 59.3(2)
N5 Sc2 N1 C4 -123.2(3)
N8 Sc2 N1 C4 135.4(2)
N6 Sc2 N1 C4 -16.8(3)
Sc3 Sc2 N1 C4 -118.3(2)
Sc1 Sc2 N1 C4 -116.9(3)
N7 Sc2 N1 Sc1 176.21(12)
N5 Sc2 N1 Sc1 -6.3(2)
N8 Sc2 N1 Sc1 -107.67(12)
N6 Sc2 N1 Sc1 100.13(13)
Sc3 Sc2 N1 Sc1 -1.38(11)
N3 Sc1 N2 C9 149.6(3)
N1 Sc1 N2 C9 -94.3(3)
N9 Sc1 N2 C9 49.0(3)
N4 Sc1 N2 C9 -159.5(3)
Sc3 Sc1 N2 C9 2.8(3)
Sc2 Sc1 N2 C9 -56.7(3)
N3 Sc1 N2 C6 -88.7(2)
N1 Sc1 N2 C6 27.3(2)
N9 Sc1 N2 C6 170.7(2)
N4 Sc1 N2 C6 -37.9(3)
Sc3 Sc1 N2 C6 124.5(2)
Sc2 Sc1 N2 C6 64.9(2)
N3 Sc1 N2 C7 27.3(2)
N1 Sc1 N2 C7 143.4(2)
N9 Sc1 N2 C7 -73.3(2)
N4 Sc1 N2 C7 78.2(3)
Sc3 Sc1 N2 C7 -119.5(2)
Sc2 Sc1 N2 C7 -179.0(2)
N1 Sc1 N3 C1 76.3(3)
N9 Sc1 N3 C1 -106.5(3)
N2 Sc1 N3 C1 146.8(3)
N4 Sc1 N3 C1 8.3(3)
Sc3 Sc1 N3 C1 -102.2(3)
Sc2 Sc1 N3 C1 73.2(4)
N1 Sc1 N3 C8 -79.9(3)
N9 Sc1 N3 C8 97.3(3)
N2 Sc1 N3 C8 -9.4(3)
N4 Sc1 N3 C8 -148.0(3)
Sc3 Sc1 N3 C8 101.5(3)
Sc2 Sc1 N3 C8 -83.0(3)
N3 Sc1 N4 C10 -151.5(4)
N1 Sc1 N4 C10 91.1(3)
N9 Sc1 N4 C10 -53.5(4)
N2 Sc1 N4 C10 157.0(3)
Sc3 Sc1 N4 C10 -5.2(4)
Sc2 Sc1 N4 C10 53.1(3)
N3 Sc1 N4 C3 88.0(2)
N1 Sc1 N4 C3 -29.4(2)
N9 Sc1 N4 C3 -174.1(2)
N2 Sc1 N4 C3 36.5(3)
Sc3 Sc1 N4 C3 -125.7(2)
Sc2 Sc1 N4 C3 -67.4(2)
N3 Sc1 N4 C2 -27.4(2)
N1 Sc1 N4 C2 -144.8(2)
N9 Sc1 N4 C2 70.6(3)
N2 Sc1 N4 C2 -78.9(3)
Sc3 Sc1 N4 C2 118.9(2)
Sc2 Sc1 N4 C2 177.2(2)
N11 Sc3 N5 C11B 60.6(5)
N9 Sc3 N5 C11B -123.9(6)
N12 Sc3 N5 C11B 135.6(5)
N10 Sc3 N5 C11B -15.5(6)
Sc2 Sc3 N5 C11B -114.2(5)
Sc1 Sc3 N5 C11B -116.9(5)
N11 Sc3 N5 C18 -72.0(2)
N9 Sc3 N5 C18 103.5(3)
N12 Sc3 N5 C18 3.0(3)
N10 Sc3 N5 C18 -148.1(2)
Sc2 Sc3 N5 C18 113.2(3)
Sc1 Sc3 N5 C18 110.5(2)
N11 Sc3 N5 C11A 54.5(4)
N9 Sc3 N5 C11A -130.0(4)
N12 Sc3 N5 C11A 129.5(3)
N10 Sc3 N5 C11A -21.6(4)
Sc2 Sc3 N5 C11A -120.3(4)
Sc1 Sc3 N5 C11A -123.0(3)
N11 Sc3 N5 Sc2 174.76(11)
N9 Sc3 N5 Sc2 -9.7(2)
N12 Sc3 N5 Sc2 -110.27(11)
N10 Sc3 N5 Sc2 98.66(12)
Sc1 Sc3 N5 Sc2 -2.71(10)
N7 Sc2 N5 C11B -72.1(6)
N1 Sc2 N5 C11B 110.6(6)
N8 Sc2 N5 C11B -137.3(6)
N6 Sc2 N5 C11B -9.0(6)
Sc3 Sc2 N5 C11B 103.6(6)
Sc1 Sc2 N5 C11B 106.3(6)
N7 Sc2 N5 C18 67.6(3)
N1 Sc2 N5 C18 -109.7(3)
N8 Sc2 N5 C18 2.4(2)
N6 Sc2 N5 C18 130.7(3)
Sc3 Sc2 N5 C18 -116.7(3)
Sc1 Sc2 N5 C18 -114.0(2)
N7 Sc2 N5 C11A -48.3(4)
N1 Sc2 N5 C11A 134.4(4)
N8 Sc2 N5 C11A -113.6(4)
N6 Sc2 N5 C11A 14.8(3)
Sc3 Sc2 N5 C11A 127.4(4)
Sc1 Sc2 N5 C11A 130.1(3)
N7 Sc2 N5 Sc3 -175.71(11)
N1 Sc2 N5 Sc3 7.0(2)
N8 Sc2 N5 Sc3 119.05(11)
N6 Sc2 N5 Sc3 -112.60(12)
Sc1 Sc2 N5 Sc3 2.71(10)
N7 Sc2 N6 C19B -140.9(9)
N1 Sc2 N6 C19B -49.2(9)
N5 Sc2 N6 C19B 96.2(9)
N8 Sc2 N6 C19B 161.5(9)
Sc3 Sc2 N6 C19B 57.0(9)
Sc1 Sc2 N6 C19B -1.5(9)
N7 Sc2 N6 C12B 97.5(5)
N1 Sc2 N6 C12B -170.9(5)
N5 Sc2 N6 C12B -25.4(5)
N8 Sc2 N6 C12B 39.8(5)
Sc3 Sc2 N6 C12B -64.7(5)
Sc1 Sc2 N6 C12B -123.2(5)
N7 Sc2 N6 C19A -108.6(4)
N1 Sc2 N6 C19A -17.0(4)
N5 Sc2 N6 C19A 128.5(4)
N8 Sc2 N6 C19A -166.2(4)
Sc3 Sc2 N6 C19A 89.3(4)
Sc1 Sc2 N6 C19A 30.7(4)
N7 Sc2 N6 C13A 15.5(3)
N1 Sc2 N6 C13A 107.2(3)
N5 Sc2 N6 C13A -107.4(3)
N8 Sc2 N6 C13A -42.1(3)
Sc3 Sc2 N6 C13A -146.6(3)
Sc1 Sc2 N6 C13A 154.8(3)
N7 Sc2 N6 C12A 133.7(3)
N1 Sc2 N6 C12A -134.6(3)
N5 Sc2 N6 C12A 10.8(3)
N8 Sc2 N6 C12A 76.1(3)
Sc3 Sc2 N6 C12A -28.4(3)
Sc1 Sc2 N6 C12A -86.9(3)
N7 Sc2 N6 C13B -22.8(8)
N1 Sc2 N6 C13B 68.8(8)
N5 Sc2 N6 C13B -145.7(8)
N8 Sc2 N6 C13B -80.5(8)
Sc3 Sc2 N6 C13B 175.0(8)
Sc1 Sc2 N6 C13B 116.5(8)
N1 Sc2 N7 C15 110.7(3)
N5 Sc2 N7 C15 -67.7(3)
N8 Sc2 N7 C15 0.0(3)
N6 Sc2 N7 C15 -132.0(3)
Sc3 Sc2 N7 C15 -75.7(4)
Sc1 Sc2 N7 C15 114.7(3)
N1 Sc2 N7 C14A -96.3(4)
N5 Sc2 N7 C14A 85.2(4)
N8 Sc2 N7 C14A 153.0(4)
N6 Sc2 N7 C14A 21.0(4)
Sc3 Sc2 N7 C14A 77.2(5)
Sc1 Sc2 N7 C14A -92.3(4)
N1 Sc2 N7 C14B -115.0(8)
N5 Sc2 N7 C14B 66.6(8)
N8 Sc2 N7 C14B 134.3(8)
N6 Sc2 N7 C14B 2.3(8)
Sc3 Sc2 N7 C14B 58.6(9)
Sc1 Sc2 N7 C14B -111.0(8)
N7 Sc2 N8 C17 -94.2(2)
N1 Sc2 N8 C17 172.3(2)
N5 Sc2 N8 C17 27.3(2)
N6 Sc2 N8 C17 -36.7(3)
Sc3 Sc2 N8 C17 64.6(2)
Sc1 Sc2 N8 C17 126.3(2)
N7 Sc2 N8 C20 142.9(3)
N1 Sc2 N8 C20 49.4(3)
N5 Sc2 N8 C20 -95.6(3)
N6 Sc2 N8 C20 -159.6(3)
Sc3 Sc2 N8 C20 -58.3(3)
Sc1 Sc2 N8 C20 3.3(3)
N7 Sc2 N8 C16 21.0(2)
N1 Sc2 N8 C16 -72.5(2)
N5 Sc2 N8 C16 142.5(2)
N6 Sc2 N8 C16 78.5(2)
Sc3 Sc2 N8 C16 179.8(2)
Sc1 Sc2 N8 C16 -118.5(2)
N3 Sc1 N9 C25 59.8(3)
N1 Sc1 N9 C25 -124.7(3)
N2 Sc1 N9 C25 137.0(3)
N4 Sc1 N9 C25 -17.0(3)
Sc3 Sc1 N9 C25 -116.9(3)
Sc2 Sc1 N9 C25 -120.1(3)
N3 Sc1 N9 C24 -70.7(3)
N1 Sc1 N9 C24 104.8(3)
N2 Sc1 N9 C24 6.5(3)
N4 Sc1 N9 C24 -147.6(2)
Sc3 Sc1 N9 C24 112.6(3)
Sc2 Sc1 N9 C24 109.4(2)
N3 Sc1 N9 Sc3 176.67(11)
N1 Sc1 N9 Sc3 -7.8(2)
N2 Sc1 N9 Sc3 -106.10(12)
N4 Sc1 N9 Sc3 99.84(12)
Sc2 Sc1 N9 Sc3 -3.19(11)
N11 Sc3 N9 C25 -55.1(3)
N5 Sc3 N9 C25 129.7(3)
N12 Sc3 N9 C25 -120.8(3)
N10 Sc3 N9 C25 9.5(3)
Sc2 Sc3 N9 C25 122.8(3)
Sc1 Sc3 N9 C25 119.6(3)
N11 Sc3 N9 C24 68.1(3)
N5 Sc3 N9 C24 -107.1(3)
N12 Sc3 N9 C24 2.5(2)
N10 Sc3 N9 C24 132.7(3)
Sc2 Sc3 N9 C24 -113.9(2)
Sc1 Sc3 N9 C24 -117.2(3)
N11 Sc3 N9 Sc1 -174.70(11)
N5 Sc3 N9 Sc1 10.1(3)
N12 Sc3 N9 Sc1 119.65(12)
N10 Sc3 N9 Sc1 -110.12(13)
Sc2 Sc3 N9 Sc1 3.24(11)
N11 Sc3 N10 C26A 86.7(3)
N5 Sc3 N10 C26A -179.8(3)
N9 Sc3 N10 C26A -32.7(3)
N12 Sc3 N10 C26A 34.2(4)
Sc2 Sc3 N10 C26A -131.0(3)
Sc1 Sc3 N10 C26A -72.3(3)
N11 Sc3 N10 C30B -113.7(7)
N5 Sc3 N10 C30B -20.2(7)
N9 Sc3 N10 C30B 126.8(7)
N12 Sc3 N10 C30B -166.2(6)
Sc2 Sc3 N10 C30B 28.5(7)
Sc1 Sc3 N10 C30B 87.3(7)
N11 Sc3 N10 C30A -150.1(5)
N5 Sc3 N10 C30A -56.6(5)
N9 Sc3 N10 C30A 90.4(5)
N12 Sc3 N10 C30A 157.4(4)
Sc2 Sc3 N10 C30A -7.9(5)
Sc1 Sc3 N10 C30A 50.9(5)
N11 Sc3 N10 C27A -31.7(3)
N5 Sc3 N10 C27A 61.8(3)
N9 Sc3 N10 C27A -151.1(3)
N12 Sc3 N10 C27A -84.2(3)
Sc2 Sc3 N10 C27A 110.6(3)
Sc1 Sc3 N10 C27A 169.3(3)
N11 Sc3 N10 C27B 16.8(5)
N5 Sc3 N10 C27B 110.3(5)
N9 Sc3 N10 C27B -102.6(5)
N12 Sc3 N10 C27B -35.7(5)
Sc2 Sc3 N10 C27B 159.1(5)
Sc1 Sc3 N10 C27B -142.2(5)
N11 Sc3 N10 C26B 127.9(5)
N5 Sc3 N10 C26B -138.6(5)
N9 Sc3 N10 C26B 8.4(5)
N12 Sc3 N10 C26B 75.4(5)
Sc2 Sc3 N10 C26B -89.8(5)
Sc1 Sc3 N10 C26B -31.1(5)
N5 Sc3 N11 C28A -106.5(5)
N9 Sc3 N11 C28A 76.2(5)
N12 Sc3 N11 C28A 146.3(5)
N10 Sc3 N11 C28A 9.1(5)
Sc2 Sc3 N11 C28A -100.4(5)
Sc1 Sc3 N11 C28A 67.6(6)
N5 Sc3 N11 C21 102.1(3)
N9 Sc3 N11 C21 -75.1(3)
N12 Sc3 N11 C21 -5.0(3)
N10 Sc3 N11 C21 -142.2(3)
Sc2 Sc3 N11 C21 108.3(3)
Sc1 Sc3 N11 C21 -83.7(4)
N5 Sc3 N11 C28B -92.5(7)
N9 Sc3 N11 C28B 90.3(7)
N12 Sc3 N11 C28B 160.4(8)
N10 Sc3 N11 C28B 23.2(7)
Sc2 Sc3 N11 C28B -86.3(8)
Sc1 Sc3 N11 C28B 81.7(8)
N11 Sc3 N12 C29 148.4(3)
N5 Sc3 N12 C29 52.8(3)
N9 Sc3 N12 C29 -93.2(3)
N10 Sc3 N12 C29 -158.9(3)
Sc2 Sc3 N12 C29 6.0(3)
Sc1 Sc3 N12 C29 -56.4(3)
N11 Sc3 N12 C23 -91.1(2)
N5 Sc3 N12 C23 173.3(2)
N9 Sc3 N12 C23 27.2(2)
N10 Sc3 N12 C23 -38.4(3)
Sc2 Sc3 N12 C23 126.4(2)
Sc1 Sc3 N12 C23 64.1(2)
N11 Sc3 N12 C22 24.5(2)
N5 Sc3 N12 C22 -71.1(2)
N9 Sc3 N12 C22 142.8(2)
N10 Sc3 N12 C22 77.2(3)
Sc2 Sc3 N12 C22 -118.0(2)
Sc1 Sc3 N12 C22 179.7(2)
C8 N3 C1 C2 172.7(3)
Sc1 N3 C1 C2 13.3(5)
C10 N4 C2 C1 -179.6(3)
C3 N4 C2 C1 -61.7(4)
Sc1 N4 C2 C1 43.6(4)
N3 C1 C2 N4 -39.9(4)
C10 N4 C3 C4 -80.9(4)
C2 N4 C3 C4 162.4(3)
Sc1 N4 C3 C4 53.1(3)
C5 N1 C4 C3 -99.8(4)
Sc1 N1 C4 C3 27.4(4)
Sc2 N1 C4 C3 133.8(3)
N4 C3 C4 N1 -59.6(4)
C4 N1 C5 C6 100.1(4)
Sc1 N1 C5 C6 -28.0(4)
Sc2 N1 C5 C6 -133.9(3)
C9 N2 C6 C5 80.5(4)
C7 N2 C6 C5 -162.4(3)
Sc1 N2 C6 C5 -50.8(3)
N1 C5 C6 N2 57.7(4)
C9 N2 C7 C8 -175.0(3)
C6 N2 C7 C8 65.7(4)
Sc1 N2 C7 C8 -42.1(4)
C1 N3 C8 C7 -171.2(3)
Sc1 N3 C8 C7 -11.3(5)
N2 C7 C8 N3 37.0(5)
C11B N5 C11A C12A 52.7(16)
C18 N5 C11A C12A -160.4(5)
Sc3 N5 C11A C12A 69.0(6)
Sc2 N5 C11A C12A -41.3(6)
N5 C11A C12A N6 54.2(8)
C19B N6 C12A C11A -160.5(9)
C12B N6 C12A C11A 54.1(9)
C19A N6 C12A C11A -164.6(6)
C13A N6 C12A C11A 75.0(7)
C13B N6 C12A C11A 102.1(14)
Sc2 N6 C12A C11A -36.5(6)
C19B N6 C13A C14A 110.8(10)
C12B N6 C13A C14A -144.8(7)
C19A N6 C13A C14A 85.5(6)
C12A N6 C13A C14A -157.0(5)
C13B N6 C13A C14A 49.2(13)
Sc2 N6 C13A C14A -45.3(5)
C15 N7 C14A C13A 101.9(5)
C14B N7 C14A C13A 54(3)
Sc2 N7 C14A C13A -53.9(6)
N6 C13A C14A N7 64.6(6)
C18 N5 C11B C12B -93.4(9)
C11A N5 C11B C12B -54.7(15)
Sc3 N5 C11B C12B 139.3(8)
Sc2 N5 C11B C12B 40.7(11)
C19B N6 C12B C11B -80.5(11)
C19A N6 C12B C11B -97.4(9)
C13A N6 C12B C11B 154.6(9)
C12A N6 C12B C11B -44.9(8)
C13B N6 C12B C11B 164.0(10)
Sc2 N6 C12B C11B 52.8(8)
N5 C11B C12B N6 -66.7(11)
C19B N6 C13B C14B 173.4(15)
C12B N6 C13B C14B -68.9(17)
C19A N6 C13B C14B 160.8(16)
C13A N6 C13B C14B -53.6(13)
C12A N6 C13B C14B -97.5(18)
Sc2 N6 C13B C14B 41.2(16)
N6 C13B C14B N7 -44(2)
C15 N7 C14B C13B 164.0(14)
C14A N7 C14B C13B -61(3)
Sc2 N7 C14B C13B 21.4(18)
C14A N7 C15 C16 -176.0(4)
C14B N7 C15 C16 -163.5(7)
Sc2 N7 C15 C16 -21.8(4)
N7 C15 C16 N8 40.9(4)
C17 N8 C16 C15 68.1(4)
C20 N8 C16 C15 -172.8(3)
Sc2 N8 C16 C15 -38.9(3)
C20 N8 C17 C18 79.8(4)
C16 N8 C17 C18 -164.1(3)
Sc2 N8 C17 C18 -53.1(3)
C11B N5 C18 C17 102.6(7)
C11A N5 C18 C17 88.8(4)
Sc3 N5 C18 C17 -135.8(3)
Sc2 N5 C18 C17 -32.7(4)
N8 C17 C18 N5 63.1(4)
C28A N11 C21 C22 -171.2(5)
C28B N11 C21 C22 177.6(7)
Sc3 N11 C21 C22 -16.0(5)
N11 C21 C22 N12 38.4(4)
C29 N12 C22 C21 -175.7(3)
C23 N12 C22 C21 66.2(4)
Sc3 N12 C22 C21 -41.1(4)
C29 N12 C23 C24 78.6(4)
C22 N12 C23 C24 -164.8(3)
Sc3 N12 C23 C24 -52.8(3)
C25 N9 C24 C23 90.8(4)
Sc1 N9 C24 C23 -136.7(3)
Sc3 N9 C24 C23 -32.7(4)
N12 C23 C24 N9 63.1(5)
C24 N9 C25 C26B -154.4(7)
Sc1 N9 C25 C26B 73.8(8)
Sc3 N9 C25 C26B -32.8(8)
C24 N9 C25 C26A -107.2(5)
Sc1 N9 C25 C26A 121.1(4)
Sc3 N9 C25 C26A 14.4(5)
C30B N10 C26A C25 -106.1(8)
C30A N10 C26A C25 -79.0(6)
C27A N10 C26A C25 162.9(5)
C27B N10 C26A C25 153.9(7)
C26B N10 C26A C25 -44.1(7)
Sc3 N10 C26A C25 51.9(5)
C26B C25 C26A N10 56.3(9)
N9 C25 C26A N10 -50.0(7)
C26A N10 C27A C28A -60.4(7)
C30B N10 C27A C28A 171.3(7)
C30A N10 C27A C28A 177.9(6)
C27B N10 C27A C28A -48.9(8)
C26B N10 C27A C28A -93.2(11)
Sc3 N10 C27A C28A 47.8(6)
C21 N11 C28A C27A 172.0(6)
C28B N11 C28A C27A -66(4)
Sc3 N11 C28A C27A 16.1(9)
N10 C27A C28A N11 -44.3(8)
N9 C25 C26B N10 45.1(12)
C26A C25 C26B N10 -50.2(8)
C26A N10 C26B C25 61.2(9)
C30B N10 C26B C25 -162.8(10)
C30A N10 C26B C25 -152.0(11)
C27A N10 C26B C25 110.8(11)
C27B N10 C26B C25 78.6(11)
Sc3 N10 C26B C25 -30.8(10)
C26A N10 C27B C28B -145.4(10)
C30B N10 C27B C28B 88.0(10)
C30A N10 C27B C28B 115.0(10)
C27A N10 C27B C28B 45.9(8)
C26B N10 C27B C28B -157.5(9)
Sc3 N10 C27B C28B -50.4(9)
C28A N11 C28B C27B 51(4)
C21 N11 C28B C27B 111.8(8)
Sc3 N11 C28B C27B -55.3(11)
N10 C27B C28B N11 65.4(11)
N13 Sc4 Sc5 N17 -105.87(14)
N15 Sc4 Sc5 N17 92.51(13)
N14 Sc4 Sc5 N17 174.04(12)
N16 Sc4 Sc5 N17 -0.36(13)
N13 Sc4 Sc5 N19 -127.3(2)
N15 Sc4 Sc5 N19 71.1(2)
N17 Sc4 Sc5 N19 -21.4(2)
N14 Sc4 Sc5 N19 152.6(2)
N16 Sc4 Sc5 N19 -21.8(3)
N13 Sc4 Sc5 N20 -172.35(13)
N15 Sc4 Sc5 N20 26.03(12)
N17 Sc4 Sc5 N20 -66.48(11)
N14 Sc4 Sc5 N20 107.56(10)
N16 Sc4 Sc5 N20 -66.84(11)
N13 Sc4 Sc5 N18 -51.44(13)
N15 Sc4 Sc5 N18 146.94(11)
N17 Sc4 Sc5 N18 54.44(11)
N14 Sc4 Sc5 N18 -131.52(10)
N16 Sc4 Sc5 N18 54.08(11)
N13 Sc4 Sc5 Sc6 66.59(13)
N15 Sc4 Sc5 Sc6 -95.03(11)
N17 Sc4 Sc5 Sc6 172.46(11)
N14 Sc4 Sc5 Sc6 -13.49(10)
N16 Sc4 Sc5 Sc6 172.10(9)
N17 Sc5 Sc6 N23 -139.7(2)
N19 Sc5 Sc6 N23 -116.30(15)
N20 Sc5 Sc6 N23 -61.31(13)
N18 Sc5 Sc6 N23 177.79(13)
Sc4 Sc5 Sc6 N23 57.55(13)
N17 Sc5 Sc6 N21 62.3(2)
N19 Sc5 Sc6 N21 85.63(13)
N20 Sc5 Sc6 N21 140.62(11)
N18 Sc5 Sc6 N21 19.72(11)
Sc4 Sc5 Sc6 N21 -100.53(11)
N17 Sc5 Sc6 N19 -23.4(2)
N20 Sc5 Sc6 N19 54.99(12)
N18 Sc5 Sc6 N19 -65.91(11)
Sc4 Sc5 Sc6 N19 173.84(11)
N17 Sc5 Sc6 N24 141.2(2)
N19 Sc5 Sc6 N24 164.57(12)
N20 Sc5 Sc6 N24 -140.44(10)
N18 Sc5 Sc6 N24 98.67(10)
Sc4 Sc5 Sc6 N24 -21.58(10)
N17 Sc5 Sc6 N22 -37.8(3)
N19 Sc5 Sc6 N22 -14.42(14)
N20 Sc5 Sc6 N22 40.56(13)
N18 Sc5 Sc6 N22 -80.33(13)
Sc4 Sc5 Sc6 N22 159.42(11)
N15 Sc4 N13 C31 58.4(3)
N17 Sc4 N13 C31 -166.8(2)
N14 Sc4 N13 C31 -11.0(2)
N16 Sc4 N13 C31 121.3(3)
Sc5 Sc4 N13 C31 -104.7(2)
N15 Sc4 N13 C38 -82.2(3)
N17 Sc4 N13 C38 52.6(3)
N14 Sc4 N13 C38 -151.6(3)
N16 Sc4 N13 C38 -19.4(2)
Sc5 Sc4 N13 C38 114.7(2)
N13 Sc4 N14 C39 -136.2(3)
N15 Sc4 N14 C39 109.3(3)
N17 Sc4 N14 C39 0.8(4)
N16 Sc4 N14 C39 167.0(2)
Sc5 Sc4 N14 C39 -8.3(3)
N13 Sc4 N14 C32 -15.9(2)
N15 Sc4 N14 C32 -130.3(2)
N17 Sc4 N14 C32 121.2(3)
N16 Sc4 N14 C32 -72.6(2)
Sc5 Sc4 N14 C32 112.1(2)
N13 Sc4 N14 C33 102.5(2)
N15 Sc4 N14 C33 -11.9(2)
N17 Sc4 N14 C33 -120.4(2)
N16 Sc4 N14 C33 45.8(2)
Sc5 Sc4 N14 C33 -129.5(2)
N13 Sc4 N15 C34 -87.1(2)
N17 Sc4 N15 C34 131.1(2)
N14 Sc4 N15 C34 -19.1(2)
N16 Sc4 N15 C34 -150.4(2)
Sc5 Sc4 N15 C34 78.0(2)
N13 Sc4 N15 C35 46.7(3)
N17 Sc4 N15 C35 -95.1(3)
N14 Sc4 N15 C35 114.6(3)
N16 Sc4 N15 C35 -16.6(2)
Sc5 Sc4 N15 C35 -148.2(2)
N13 Sc4 N16 C40 107.9(3)
N15 Sc4 N16 C40 -134.5(3)
N17 Sc4 N16 C40 -21.2(3)
N14 Sc4 N16 C40 165.6(2)
Sc5 Sc4 N16 C40 -20.9(3)
N13 Sc4 N16 C37 -13.4(2)
N15 Sc4 N16 C37 104.1(2)
N17 Sc4 N16 C37 -142.6(2)
N14 Sc4 N16 C37 44.2(2)
Sc5 Sc4 N16 C37 -142.28(18)
N13 Sc4 N16 C36 -129.6(2)
N15 Sc4 N16 C36 -12.0(2)
N17 Sc4 N16 C36 101.3(2)
N14 Sc4 N16 C36 -71.9(2)
Sc5 Sc4 N16 C36 101.6(2)
N13 Sc4 N17 C48 -132.8(2)
N15 Sc4 N17 C48 1.4(3)
N14 Sc4 N17 C48 100.9(3)
N16 Sc4 N17 C48 -67.5(2)
Sc5 Sc4 N17 C48 112.8(3)
N13 Sc4 N17 C41 2.5(3)
N15 Sc4 N17 C41 136.7(2)
N14 Sc4 N17 C41 -123.8(2)
N16 Sc4 N17 C41 67.9(2)
Sc5 Sc4 N17 C41 -111.9(2)
N13 Sc4 N17 Sc5 114.42(12)
N15 Sc4 N17 Sc5 -111.43(10)
N14 Sc4 N17 Sc5 -11.9(2)
N16 Sc4 N17 Sc5 179.74(9)
N19 Sc5 N17 C48 50.5(2)
N20 Sc5 N17 C48 -13.7(2)
N18 Sc5 N17 C48 113.8(2)
Sc6 Sc5 N17 C48 69.3(3)
Sc4 Sc5 N17 C48 -121.9(2)
N19 Sc5 N17 C41 -75.0(2)
N20 Sc5 N17 C41 -139.2(2)
N18 Sc5 N17 C41 -11.7(2)
Sc6 Sc5 N17 C41 -56.3(3)
Sc4 Sc5 N17 C41 112.6(2)
N19 Sc5 N17 Sc4 172.40(9)
N20 Sc5 N17 Sc4 108.22(10)
N18 Sc5 N17 Sc4 -124.31(10)
Sc6 Sc5 N17 Sc4 -168.85(16)
N17 Sc5 N18 C43 -137.5(2)
N19 Sc5 N18 C43 -14.6(2)
N20 Sc5 N18 C43 -75.8(2)
Sc6 Sc5 N18 C43 29.4(2)
Sc4 Sc5 N18 C43 -175.31(19)
N17 Sc5 N18 C42 -17.61(19)
N19 Sc5 N18 C42 105.3(2)
N20 Sc5 N18 C42 44.1(2)
Sc6 Sc5 N18 C42 149.36(19)
Sc4 Sc5 N18 C42 -55.4(2)
N17 Sc5 N18 C49 103.6(2)
N19 Sc5 N18 C49 -133.5(2)
N20 Sc5 N18 C49 165.3(2)
Sc6 Sc5 N18 C49 -89.5(2)
Sc4 Sc5 N18 C49 65.8(2)
N23 Sc6 N19 C44 -138.4(2)
N21 Sc6 N19 C44 -3.0(3)
N24 Sc6 N19 C44 85.4(3)
N22 Sc6 N19 C44 -76.9(2)
Sc5 Sc6 N19 C44 113.2(3)
N23 Sc6 N19 C45 -2.8(3)
N21 Sc6 N19 C45 132.6(2)
N24 Sc6 N19 C45 -139.0(2)
N22 Sc6 N19 C45 58.7(2)
Sc5 Sc6 N19 C45 -111.2(2)
N23 Sc6 N19 Sc5 108.40(14)
N21 Sc6 N19 Sc5 -116.19(10)
N24 Sc6 N19 Sc5 -27.8(2)
N22 Sc6 N19 Sc5 169.92(10)
N17 Sc5 N19 C44 49.3(2)
N20 Sc5 N19 C44 113.6(2)
N18 Sc5 N19 C44 -14.2(2)
Sc6 Sc5 N19 C44 -122.6(2)
Sc4 Sc5 N19 C44 66.3(3)
N17 Sc5 N19 C45 -75.4(2)
N20 Sc5 N19 C45 -11.1(2)
N18 Sc5 N19 C45 -138.9(2)
Sc6 Sc5 N19 C45 112.7(2)
Sc4 Sc5 N19 C45 -58.4(4)
N17 Sc5 N19 Sc6 171.88(9)
N20 Sc5 N19 Sc6 -123.85(10)
N18 Sc5 N19 Sc6 108.37(10)
Sc4 Sc5 N19 Sc6 -171.08(16)
N17 Sc5 N20 C46 104.8(2)
N19 Sc5 N20 C46 -17.7(2)
N18 Sc5 N20 C46 43.3(2)
Sc6 Sc5 N20 C46 -56.1(2)
Sc4 Sc5 N20 C46 148.4(2)
N17 Sc5 N20 C50 -133.8(2)
N19 Sc5 N20 C50 103.6(2)
N18 Sc5 N20 C50 164.6(2)
Sc6 Sc5 N20 C50 65.2(2)
Sc4 Sc5 N20 C50 -90.3(2)
N17 Sc5 N20 C47 -14.6(2)
N19 Sc5 N20 C47 -137.1(2)
N18 Sc5 N20 C47 -76.2(2)
Sc6 Sc5 N20 C47 -175.57(19)
Sc4 Sc5 N20 C47 29.0(2)
N23 Sc6 N21 C58 -66.8(3)
N19 Sc6 N21 C58 146.5(3)
N24 Sc6 N21 C58 1.9(3)
N22 Sc6 N21 C58 -130.4(3)
Sc5 Sc6 N21 C58 95.2(3)
N23 Sc6 N21 C51 69.7(3)
N19 Sc6 N21 C51 -77.0(3)
N24 Sc6 N21 C51 138.4(3)
N22 Sc6 N21 C51 6.1(3)
Sc5 Sc6 N21 C51 -128.3(2)
N23 Sc6 N22 C52 -92.7(2)
N21 Sc6 N22 C52 23.1(2)
N19 Sc6 N22 C52 130.9(2)
N24 Sc6 N22 C52 -37.1(3)
Sc5 Sc6 N22 C52 141.7(2)
N23 Sc6 N22 C59 145.3(3)
N21 Sc6 N22 C59 -98.9(3)
N19 Sc6 N22 C59 8.9(3)
N24 Sc6 N22 C59 -159.1(3)
Sc5 Sc6 N22 C59 19.7(4)
N23 Sc6 N22 C53 22.0(2)
N21 Sc6 N22 C53 137.8(3)
N19 Sc6 N22 C53 -114.4(2)
N24 Sc6 N22 C53 77.6(3)
Sc5 Sc6 N22 C53 -103.6(2)
N21 Sc6 N23 C54 -67.1(3)
N19 Sc6 N23 C54 67.8(4)
N24 Sc6 N23 C54 -135.9(3)
N22 Sc6 N23 C54 -0.6(3)
Sc5 Sc6 N23 C54 132.8(3)
N21 Sc6 N23 C55 81.7(3)
N19 Sc6 N23 C55 -143.5(2)
N24 Sc6 N23 C55 12.8(3)
N22 Sc6 N23 C55 148.1(3)
Sc5 Sc6 N23 C55 -78.5(3)
N23 Sc6 N24 C60 -109.4(3)
N21 Sc6 N24 C60 136.7(3)
N19 Sc6 N24 C60 38.6(4)
N22 Sc6 N24 C60 -163.1(3)
Sc5 Sc6 N24 C60 17.7(3)
N23 Sc6 N24 C56 14.8(3)
N21 Sc6 N24 C56 -99.1(3)
N19 Sc6 N24 C56 162.7(3)
N22 Sc6 N24 C56 -38.9(3)
Sc5 Sc6 N24 C56 141.9(3)
N23 Sc6 N24 C57 132.8(3)
N21 Sc6 N24 C57 18.9(3)
N19 Sc6 N24 C57 -79.2(3)
N22 Sc6 N24 C57 79.1(3)
Sc5 Sc6 N24 C57 -100.1(3)
C38 N13 C31 C32 178.2(3)
Sc4 N13 C31 C32 35.8(4)
C39 N14 C32 C31 164.5(3)
C33 N14 C32 C31 -73.4(4)
Sc4 N14 C32 C31 39.3(3)
N13 C31 C32 N14 -50.4(4)
C39 N14 C33 C34 -86.4(3)
C32 N14 C33 C34 152.4(3)
Sc4 N14 C33 C34 38.9(3)
C35 N15 C34 C33 -90.4(3)
Sc4 N15 C34 C33 48.3(3)
N14 C33 C34 N15 -59.9(4)
C34 N15 C35 C36 178.7(3)
Sc4 N15 C35 C36 43.9(4)
C40 N16 C36 C35 169.7(3)
C37 N16 C36 C35 -71.4(4)
Sc4 N16 C36 C35 37.2(3)
N15 C35 C36 N16 -54.5(4)
C40 N16 C37 C38 -90.9(3)
C36 N16 C37 C38 149.9(3)
Sc4 N16 C37 C38 41.0(3)
C31 N13 C38 C37 -92.2(4)
Sc4 N13 C38 C37 51.2(4)
N16 C37 C38 N13 -62.9(4)
C48 N17 C41 C42 -86.0(3)
Sc4 N17 C41 C42 134.1(2)
Sc5 N17 C41 C42 40.1(3)
C43 N18 C42 C41 160.9(3)
C49 N18 C42 C41 -79.1(3)
Sc5 N18 C42 C41 44.1(3)
N17 C41 C42 N18 -58.5(4)
C42 N18 C43 C44 -75.3(3)
C49 N18 C43 C44 163.5(3)
Sc5 N18 C43 C44 41.1(3)
C45 N19 C44 C43 166.8(3)
Sc6 N19 C44 C43 -56.5(3)
Sc5 N19 C44 C43 41.3(3)
N18 C43 C44 N19 -57.0(4)
C44 N19 C45 C46 -86.9(3)
Sc6 N19 C45 C46 132.3(3)
Sc5 N19 C45 C46 39.1(3)
C50 N20 C46 C45 -79.6(3)
C47 N20 C46 C45 160.4(3)
Sc5 N20 C46 C45 43.6(3)
N19 C45 C46 N20 -57.3(4)
C46 N20 C47 C48 -76.0(3)
C50 N20 C47 C48 163.0(3)
Sc5 N20 C47 C48 40.9(3)
C41 N17 C48 C47 166.7(3)
Sc4 N17 C48 C47 -57.3(3)
Sc5 N17 C48 C47 40.6(3)
N20 C47 C48 N17 -56.4(4)
C58 N21 C51 C52 104.1(4)
Sc6 N21 C51 C52 -35.3(4)
C59 N22 C52 C51 84.3(4)
C53 N22 C52 C51 -157.5(3)
Sc6 N22 C52 C51 -48.2(3)
N21 C51 C52 N22 60.0(4)
C52 N22 C53 C54 65.6(4)
C59 N22 C53 C54 -175.0(3)
Sc6 N22 C53 C54 -40.8(4)
C55 N23 C54 C53 -171.7(3)
Sc6 N23 C54 C53 -22.1(5)
N22 C53 C54 N23 43.3(5)
C54 N23 C55 C56 113.4(4)
Sc6 N23 C55 C56 -39.6(4)
C60 N24 C56 C55 88.3(4)
C57 N24 C56 C55 -152.3(4)
Sc6 N24 C56 C55 -39.3(4)
N23 C55 C56 N24 53.3(5)
C60 N24 C57 C58 -162.4(4)
C56 N24 C57 C58 76.0(5)
Sc6 N24 C57 C58 -38.5(4)
C51 N21 C58 C57 -162.8(4)
Sc6 N21 C58 C57 -24.3(5)
N24 C57 C58 N21 43.8(6)
C61A C62A C63A C64A -173.0(9)
C62A C63A C64A C65A 71.1(11)
C63A C64A C65A C66A 67.9(11)
C61B C62B C63B C64B 158(2)
C62B C63B C64B C65B -64(3)
C63B C64B C65B C66B 140(2)
C61C C62C C63C C64C -162.3(16)
C62C C63C C64C C65C 178.2(17)
C63C C64C C65C C66C -107(3)
